data_7032222
loop_
_publ_author_name
'Jiang, Xuan-Feng'
'Deng, Wei'
'Jin, Rui'
'Qin, Lin'
'Yu, Shu-Yan'

_publ_section_title
;
 Self-assembly of tri-pyrazolate linked cages with di-palladium
 coordination motifs.
;
_journal_issue 42
_journal_name_full 'Dalton transactions (Cambridge, England : 2003)'
_journal_page_first 16015
_journal_page_last 16024
_journal_paper_doi 10.1039/c4dt01745e
_journal_volume 43
_journal_year 2014
_chemical_formula_moiety 'C184 H164 N44 Pd10, 8(N O3), 12(H2 O)'
_chemical_formula_sum 'C184 H188 N52 O36 Pd10'
_chemical_formula_weight 4767.86
_chemical_name_systematic
; 
 ? 
;
_space_group_IT_number 2
_symmetry_cell_setting triclinic
_symmetry_space_group_name_Hall '-P 1'
_symmetry_space_group_name_H-M 'P -1'
_atom_sites_solution_hydrogens geom
_atom_sites_solution_primary direct
_atom_sites_solution_secondary difmap
_audit_creation_method SHELXL-97
_cell_angle_alpha 94.611(12)
_cell_angle_beta 107.429(14)
_cell_angle_gamma 95.671(3)
_cell_formula_units_Z 1
_cell_length_a 16.367(9)
_cell_length_b 18.976(9)
_cell_length_c 21.069(11)
_cell_measurement_reflns_used 7175
_cell_measurement_temperature 160(2)
_cell_measurement_theta_max 24.72
_cell_measurement_theta_min 2.12
_cell_volume 6171(6)
_computing_cell_refinement SMART
_computing_data_collection 'SMART (Bruker, 2000)'
_computing_data_reduction 'SAINT (Bruker, 2000)'
_computing_molecular_graphics SHELXTL
_computing_publication_material SHELXTL
_computing_structure_refinement SHELXTL
_computing_structure_solution 'SHELXTL (Bruker, 2000)'
_diffrn_ambient_temperature 160(2)
_diffrn_measured_fraction_theta_full 1.000
_diffrn_measured_fraction_theta_max 1.000
_diffrn_measurement_device_type 'Bruker Smart Apex CCD'
_diffrn_measurement_method 'phi and omega scans'
_diffrn_radiation_monochromator graphite
_diffrn_radiation_source 'sealed tube'
_diffrn_radiation_type MoK\a
_diffrn_radiation_wavelength 0.71073
_diffrn_reflns_av_R_equivalents 0.0498
_diffrn_reflns_av_sigmaI/netI 0.0544
_diffrn_reflns_limit_h_max 20
_diffrn_reflns_limit_h_min -20
_diffrn_reflns_limit_k_max 23
_diffrn_reflns_limit_k_min -23
_diffrn_reflns_limit_l_max 25
_diffrn_reflns_limit_l_min -22
_diffrn_reflns_number 76199
_diffrn_reflns_theta_full 26.00
_diffrn_reflns_theta_max 26.00
_diffrn_reflns_theta_min 1.02
_exptl_absorpt_coefficient_mu 0.778
_exptl_absorpt_correction_T_max 0.852
_exptl_absorpt_correction_T_min 0.811
_exptl_absorpt_correction_type multi-scan
_exptl_absorpt_process_details 'SADABS; Bruker, 2000'
_exptl_crystal_density_diffrn 1.283
_exptl_crystal_density_method 'not measured'
_exptl_crystal_F_000 2404
_exptl_crystal_size_max 0.28
_exptl_crystal_size_mid 0.22
_exptl_crystal_size_min 0.20
_refine_diff_density_max 0.440
_refine_diff_density_min -0.788
_refine_diff_density_rms 0.078
_refine_ls_extinction_method none
_refine_ls_goodness_of_fit_ref 1.077
_refine_ls_hydrogen_treatment constr
_refine_ls_matrix_type fullcycle
_refine_ls_number_parameters 1408
_refine_ls_number_reflns 24276
_refine_ls_number_restraints 0
_refine_ls_restrained_S_all 1.077
_refine_ls_R_factor_all 0.0760
_refine_ls_R_factor_gt 0.0582
_refine_ls_shift/su_max 0.000
_refine_ls_shift/su_mean 0.000
_refine_ls_structure_factor_coef Fsqd
_refine_ls_weighting_details 'calc w=1/[\s^2^(Fo^2^)+(0.06P)^2^+1.66P] where P=(Fo^2^+2Fc^2^)/3'
_refine_ls_weighting_scheme calc
_refine_ls_wR_factor_gt 0.1249
_refine_ls_wR_factor_ref 0.1298
_reflns_number_gt 17989
_reflns_number_total 24276
_reflns_threshold_expression >2sigma(I)
_cod_data_source_file c4dt01745e2.cif
_cod_data_source_block shelx
_cod_depositor_comments
;
The following automatic conversions were performed:

'_symmetry_cell_setting' value 'Triclinic' changed to 'triclinic'
according to
/usr/data/users/saulius/crontab/automatic-downloads/rss-feeds/RSC/lib/dictionaries/cif_core.dic
dictionary named 'cif_core.dic' version 2.4.2 from 2011-04-26.

Automatic conversion script
Id: cif_fix_values 2281 2013-09-26 08:29:07Z andrius 

 Adding full bibliography for 7032219--7032223.cif.
;
_cod_original_cell_volume 6171(5)
_cod_original_sg_symbol_H-M 'P-1   '
_cod_database_code 7032222

loop_
_symmetry_equiv_pos_as_xyz
'x, y, z'
'-x, -y, -z'

loop_
_atom_site_label
_atom_site_type_symbol
_atom_site_fract_x
_atom_site_fract_y
_atom_site_fract_z
_atom_site_U_iso_or_equiv
_atom_site_adp_type
_atom_site_occupancy
_atom_site_symmetry_multiplicity
_atom_site_calc_flag
_atom_site_refinement_flags
C1 C 0.4381(3) 0.2710(2) 0.5342(3) 0.0604(12) Uani 1 1 d .
C2 C 0.4588(4) 0.2332(3) 0.4820(3) 0.0673(13) Uani 1 1 d .
H2 H 0.4164 0.2232 0.4392 0.081 Uiso 1 1 calc R
C3 C 0.5403(3) 0.2094(3) 0.4911(3) 0.0631(13) Uani 1 1 d .
C4 C 0.5984(3) 0.2224(2) 0.5568(2) 0.0572(12) Uani 1 1 d .
H4 H 0.6532 0.2059 0.5651 0.069 Uiso 1 1 calc R
C5 C 0.5799(3) 0.2580(3) 0.6097(2) 0.0579(12) Uani 1 1 d .
C6 C 0.5009(3) 0.2824(3) 0.5978(3) 0.0656(13) Uani 1 1 d .
H6 H 0.4883 0.3077 0.6338 0.079 Uiso 1 1 calc R
C7 C 0.3689(3) 0.3665(3) 0.4147(3) 0.0628(12) Uani 1 1 d .
H7A H 0.3515 0.3334 0.3734 0.094 Uiso 1 1 calc R
H7B H 0.4316 0.3703 0.4355 0.094 Uiso 1 1 calc R
H7C H 0.3529 0.4136 0.4041 0.094 Uiso 1 1 calc R
C8 C 0.3244(3) 0.3395(3) 0.4621(3) 0.0609(12) Uani 1 1 d .
C9 C 0.3570(3) 0.3013(3) 0.5179(3) 0.0635(13) Uani 1 1 d .
C10 C 0.2922(3) 0.2969(3) 0.5513(3) 0.0622(12) Uani 1 1 d .
C11 C 0.2866(3) 0.2637(3) 0.6099(3) 0.0666(13) Uani 1 1 d .
H11A H 0.2732 0.2985 0.6411 0.100 Uiso 1 1 calc R
H11B H 0.3419 0.2473 0.6320 0.100 Uiso 1 1 calc R
H11C H 0.2409 0.2230 0.5962 0.100 Uiso 1 1 calc R
C12 C 0.4466(3) 0.0617(3) 0.3906(3) 0.0647(13) Uani 1 1 d .
H12A H 0.4196 0.0383 0.3448 0.097 Uiso 1 1 calc R
H12B H 0.4053 0.0887 0.4042 0.097 Uiso 1 1 calc R
H12C H 0.4635 0.0255 0.4210 0.097 Uiso 1 1 calc R
C13 C 0.5247(3) 0.1112(2) 0.3934(2) 0.0567(11) Uani 1 1 d .
C14 C 0.5649(4) 0.1738(3) 0.4365(3) 0.0675(13) Uani 1 1 d .
C15 C 0.6372(3) 0.1969(3) 0.4184(3) 0.0654(13) Uani 1 1 d .
C16 C 0.7020(3) 0.2597(3) 0.4456(3) 0.0616(13) Uani 1 1 d .
H16A H 0.7563 0.2448 0.4722 0.092 Uiso 1 1 calc R
H16B H 0.6814 0.2924 0.4741 0.092 Uiso 1 1 calc R
H16C H 0.7117 0.2841 0.4087 0.092 Uiso 1 1 calc R
C17 C 0.7752(3) 0.3443(3) 0.6583(2) 0.0583(12) Uani 1 1 d .
H17A H 0.8164 0.3825 0.6888 0.087 Uiso 1 1 calc R
H17B H 0.7338 0.3651 0.6233 0.087 Uiso 1 1 calc R
H17C H 0.8064 0.3126 0.6378 0.087 Uiso 1 1 calc R
C18 C 0.7281(3) 0.3027(3) 0.6967(3) 0.0656(14) Uani 1 1 d .
C19 C 0.6432(3) 0.2682(3) 0.6773(2) 0.0617(12) Uani 1 1 d .
C20 C 0.6333(3) 0.2418(3) 0.7374(2) 0.0593(12) Uani 1 1 d .
C21 C 0.5572(3) 0.1968(3) 0.7432(3) 0.0609(12) Uani 1 1 d .
H21A H 0.5763 0.1635 0.7761 0.091 Uiso 1 1 calc R
H21B H 0.5253 0.1701 0.6996 0.091 Uiso 1 1 calc R
H21C H 0.5195 0.2272 0.7577 0.091 Uiso 1 1 calc R
C22 C 0.8142(3) -0.0932(3) 0.6385(2) 0.0600(12) Uani 1 1 d .
C23 C 0.7924(3) -0.0805(3) 0.5730(3) 0.0624(12) Uani 1 1 d .
H23 H 0.7826 -0.1195 0.5393 0.075 Uiso 1 1 calc R
C24 C 0.7843(3) -0.0130(3) 0.5545(2) 0.0591(12) Uani 1 1 d .
C25 C 0.8000(3) 0.0445(3) 0.6043(2) 0.0631(13) Uani 1 1 d .
H25 H 0.7961 0.0916 0.5924 0.076 Uiso 1 1 calc R
C26 C 0.8219(3) 0.0326(3) 0.6731(2) 0.0636(13) Uani 1 1 d .
C27 C 0.8270(3) -0.0370(3) 0.6892(3) 0.0606(12) Uani 1 1 d .
H27 H 0.8392 -0.0463 0.7345 0.073 Uiso 1 1 calc R
C28 C 0.7263(3) -0.1757(3) 0.7398(2) 0.0647(13) Uani 1 1 d .
H28A H 0.6733 -0.2090 0.7300 0.097 Uiso 1 1 calc R
H28B H 0.7115 -0.1283 0.7291 0.097 Uiso 1 1 calc R
H28C H 0.7590 -0.1730 0.7874 0.097 Uiso 1 1 calc R
C29 C 0.7806(3) -0.2013(3) 0.6980(3) 0.0619(12) Uani 1 1 d .
C30 C 0.8195(4) -0.1676(3) 0.6565(3) 0.0648(13) Uani 1 1 d .
C31 C 0.8630(4) -0.2185(3) 0.6314(3) 0.0716(15) Uani 1 1 d .
C32 C 0.9199(3) -0.2120(3) 0.5877(3) 0.0666(14) Uani 1 1 d .
H32A H 0.9483 -0.2551 0.5870 0.100 Uiso 1 1 calc R
H32B H 0.9638 -0.1703 0.6054 0.100 Uiso 1 1 calc R
H32C H 0.8849 -0.2065 0.5421 0.100 Uiso 1 1 calc R
C33 C 0.6202(4) -0.0899(3) 0.4320(3) 0.0691(14) Uani 1 1 d .
H33A H 0.5643 -0.0853 0.3997 0.104 Uiso 1 1 calc R
H33B H 0.6144 -0.0895 0.4770 0.104 Uiso 1 1 calc R
H33C H 0.6395 -0.1349 0.4198 0.104 Uiso 1 1 calc R
C34 C 0.6845(3) -0.0296(3) 0.4312(2) 0.0632(13) Uani 1 1 d .
C35 C 0.7592(3) 0.0054(2) 0.4837(2) 0.0562(11) Uani 1 1 d .
C36 C 0.7948(3) 0.0586(3) 0.4571(3) 0.0623(12) Uani 1 1 d .
C37 C 0.8717(4) 0.1129(3) 0.4885(3) 0.0707(14) Uani 1 1 d .
H37A H 0.9242 0.0897 0.4971 0.106 Uiso 1 1 calc R
H37B H 0.8679 0.1354 0.5309 0.106 Uiso 1 1 calc R
H37C H 0.8734 0.1492 0.4583 0.106 Uiso 1 1 calc R
C38 C 0.9322(3) 0.1885(3) 0.6925(2) 0.0651(13) Uani 1 1 d .
H38A H 0.9617 0.2360 0.7132 0.098 Uiso 1 1 calc R
H38B H 0.8943 0.1918 0.6472 0.098 Uiso 1 1 calc R
H38C H 0.9752 0.1568 0.6900 0.098 Uiso 1 1 calc R
C39 C 0.8821(3) 0.1607(3) 0.7317(2) 0.0632(13) Uani 1 1 d .
C40 C 0.8315(3) 0.0923(3) 0.7247(2) 0.0584(12) Uani 1 1 d .
C41 C 0.7953(3) 0.0953(2) 0.7751(3) 0.0609(12) Uani 1 1 d .
C42 C 0.7330(4) 0.0372(3) 0.7908(3) 0.0676(13) Uani 1 1 d .
H42A H 0.7652 0.0131 0.8281 0.101 Uiso 1 1 calc R
H42B H 0.7069 0.0023 0.7511 0.101 Uiso 1 1 calc R
H42C H 0.6875 0.0594 0.8031 0.101 Uiso 1 1 calc R
C43 C 0.0196(3) 0.3715(3) 0.2472(2) 0.0599(12) Uani 1 1 d .
H43 H 0.0363 0.3259 0.2392 0.072 Uiso 1 1 calc R
C44 C -0.0459(3) 0.3954(3) 0.1976(3) 0.0599(12) Uani 1 1 d .
H44 H -0.0743 0.3662 0.1565 0.072 Uiso 1 1 calc R
C45 C -0.0687(4) 0.4627(3) 0.2094(3) 0.0637(13) Uani 1 1 d .
H45 H -0.1146 0.4797 0.1773 0.076 Uiso 1 1 calc R
C46 C -0.0238(3) 0.5043(3) 0.2684(2) 0.0609(12) Uani 1 1 d .
H46 H -0.0362 0.5515 0.2762 0.073 Uiso 1 1 calc R
C47 C 0.0399(4) 0.4773(3) 0.3166(3) 0.0651(13) Uani 1 1 d .
C48 C 0.0906(3) 0.5181(2) 0.3830(3) 0.0615(12) Uani 1 1 d .
C49 C 0.0757(3) 0.5832(3) 0.4069(3) 0.0719(15) Uani 1 1 d .
H49 H 0.0313 0.6064 0.3797 0.086 Uiso 1 1 calc R
C50 C 0.1243(3) 0.6161(3) 0.4701(2) 0.0611(12) Uani 1 1 d .
H50 H 0.1169 0.6626 0.4857 0.073 Uiso 1 1 calc R
C51 C 0.1842(3) 0.5778(3) 0.5093(2) 0.0594(12) Uani 1 1 d .
H51 H 0.2172 0.5975 0.5536 0.071 Uiso 1 1 calc R
C52 C 0.1964(3) 0.5104(3) 0.4844(2) 0.0615(12) Uani 1 1 d .
H52 H 0.2384 0.4851 0.5115 0.074 Uiso 1 1 calc R
C53 C 0.4418(3) 0.0772(3) 0.2014(2) 0.0634(13) Uani 1 1 d .
H53 H 0.4509 0.1140 0.2371 0.076 Uiso 1 1 calc R
C54 C 0.3798(3) 0.0805(3) 0.1395(2) 0.0615(12) Uani 1 1 d .
H54 H 0.3463 0.1190 0.1332 0.074 Uiso 1 1 calc R
C55 C 0.3682(3) 0.0273(3) 0.0879(2) 0.0599(12) Uani 1 1 d .
H55 H 0.3254 0.0284 0.0462 0.072 Uiso 1 1 calc R
C56 C 0.4180(3) -0.0269(3) 0.0966(2) 0.0568(11) Uani 1 1 d .
H56 H 0.4119 -0.0631 0.0610 0.068 Uiso 1 1 calc R
C57 C 0.4777(3) -0.0276(3) 0.1590(2) 0.0631(13) Uani 1 1 d .
C58 C 0.5390(3) -0.0826(3) 0.1744(3) 0.0598(12) Uani 1 1 d .
C59 C 0.5412(3) -0.1377(3) 0.1290(3) 0.0654(13) Uani 1 1 d .
H59 H 0.5038 -0.1421 0.0842 0.078 Uiso 1 1 calc R
C60 C 0.6002(3) -0.1885(3) 0.1492(3) 0.0648(13) Uani 1 1 d .
H60 H 0.6010 -0.2282 0.1191 0.078 Uiso 1 1 calc R
C61 C 0.6561(3) -0.1779(3) 0.2141(2) 0.0634(13) Uani 1 1 d .
H61 H 0.6949 -0.2112 0.2304 0.076 Uiso 1 1 calc R
C62 C 0.6538(3) -0.1172(3) 0.2550(2) 0.0608(12) Uani 1 1 d .
H62 H 0.6959 -0.1074 0.2980 0.073 Uiso 1 1 calc R
C63 C 0.8877(3) 0.0632(3) 0.3125(3) 0.0633(13) Uani 1 1 d .
H63 H 0.8743 0.0294 0.3400 0.076 Uiso 1 1 calc R
C64 C 0.9538(3) 0.0567(3) 0.2890(2) 0.0626(12) Uani 1 1 d .
H64 H 0.9888 0.0199 0.3015 0.075 Uiso 1 1 calc R
C65 C 0.9723(3) 0.1049(3) 0.2450(3) 0.0666(13) Uani 1 1 d .
H65 H 1.0192 0.1010 0.2277 0.080 Uiso 1 1 calc R
C66 C 0.9183(3) 0.1587(3) 0.2283(2) 0.0611(12) Uani 1 1 d .
H66 H 0.9280 0.1917 0.1989 0.073 Uiso 1 1 calc R
C67 C 0.8532(3) 0.1629(3) 0.2542(2) 0.0608(12) Uani 1 1 d .
C68 C 0.7916(3) 0.2157(3) 0.2390(3) 0.0630(13) Uani 1 1 d .
C69 C 0.7881(4) 0.2654(3) 0.1924(3) 0.0644(13) Uani 1 1 d .
H69 H 0.8284 0.2666 0.1680 0.077 Uiso 1 1 calc R
C70 C 0.7280(3) 0.3119(3) 0.1815(3) 0.0633(13) Uani 1 1 d .
H70 H 0.7298 0.3481 0.1532 0.076 Uiso 1 1 calc R
C71 C 0.6644(3) 0.3051(3) 0.2124(3) 0.0619(12) Uani 1 1 d .
H71 H 0.6181 0.3330 0.2017 0.074 Uiso 1 1 calc R
C72 C 0.6693(3) 0.2574(3) 0.2590(3) 0.0639(13) Uani 1 1 d .
H72 H 0.6294 0.2561 0.2838 0.077 Uiso 1 1 calc R
C73 C 0.8477(3) 0.4524(2) 0.8380(3) 0.0617(12) Uani 1 1 d .
H73 H 0.7924 0.4353 0.8072 0.074 Uiso 1 1 calc R
C74 C 0.8626(3) 0.5206(3) 0.8702(2) 0.0584(12) Uani 1 1 d .
H74 H 0.8174 0.5496 0.8637 0.070 Uiso 1 1 calc R
C75 C 0.9473(3) 0.5468(3) 0.9135(3) 0.0637(13) Uani 1 1 d .
H75 H 0.9605 0.5948 0.9338 0.076 Uiso 1 1 calc R
C76 C 1.0113(3) 0.5005(3) 0.9257(2) 0.0610(12) Uani 1 1 d .
H76 H 1.0678 0.5165 0.9553 0.073 Uiso 1 1 calc R
C77 C 0.9904(3) 0.4300(3) 0.8934(3) 0.0651(13) Uani 1 1 d .
C78 C 1.0502(3) 0.3774(3) 0.9018(3) 0.0656(14) Uani 1 1 d .
C79 C 1.1379(3) 0.3902(3) 0.9418(3) 0.0642(13) Uani 1 1 d .
H79 H 1.1623 0.4356 0.9660 0.077 Uiso 1 1 calc R
C80 C 1.1878(3) 0.3336(3) 0.9445(2) 0.0629(13) Uani 1 1 d .
H80 H 1.2472 0.3407 0.9703 0.075 Uiso 1 1 calc R
C81 C 1.1518(3) 0.2696(3) 0.9109(3) 0.0666(14) Uani 1 1 d .
H81 H 1.1849 0.2308 0.9147 0.080 Uiso 1 1 calc R
C82 C 1.0682(3) 0.2601(3) 0.8714(3) 0.0680(14) Uani 1 1 d .
H82 H 1.0448 0.2149 0.8464 0.082 Uiso 1 1 calc R
C83 C 0.8576(3) 0.1104(2) 0.9558(2) 0.0569(11) Uani 1 1 d .
H83 H 0.8850 0.1032 0.9223 0.068 Uiso 1 1 calc R
C84 C 0.8797(3) 0.0734(3) 1.0119(3) 0.0609(12) Uani 1 1 d .
H84 H 0.9241 0.0435 1.0183 0.073 Uiso 1 1 calc R
C85 C 0.8344(3) 0.0815(3) 1.0592(2) 0.0587(12) Uani 1 1 d .
H85 H 0.8457 0.0547 1.0964 0.070 Uiso 1 1 calc R
C86 C 0.7734(3) 0.1286(3) 1.0510(2) 0.0617(12) Uani 1 1 d .
H86 H 0.7436 0.1355 1.0829 0.074 Uiso 1 1 calc R
C87 C 0.7562(3) 0.1666(3) 0.9936(2) 0.0552(11) Uani 1 1 d .
C88 C 0.6930(3) 0.2186(3) 0.9804(2) 0.0553(11) Uani 1 1 d .
C89 C 0.6416(3) 0.2364(3) 1.0205(2) 0.0620(12) Uani 1 1 d .
H89 H 0.6410 0.2118 1.0579 0.074 Uiso 1 1 calc R
C90 C 0.5948(3) 0.2877(3) 1.0048(3) 0.0605(12) Uani 1 1 d .
H90 H 0.5644 0.3027 1.0344 0.073 Uiso 1 1 calc R
C91 C 0.5858(3) 0.3232(3) 0.9464(3) 0.0593(12) Uani 1 1 d .
H91 H 0.5484 0.3586 0.9348 0.071 Uiso 1 1 calc R
C92 C 0.6361(3) 0.3017(3) 0.9085(3) 0.0580(11) Uani 1 1 d .
H92 H 0.6344 0.3247 0.8698 0.070 Uiso 1 1 calc R
N1 N 0.2464(3) 0.3589(2) 0.46185(18) 0.0579(10) Uani 1 1 d .
N2 N 0.2261(3) 0.3313(2) 0.5145(2) 0.0621(10) Uani 1 1 d .
N3 N 0.5695(3) 0.1012(2) 0.3510(2) 0.0641(11) Uani 1 1 d .
N4 N 0.6378(2) 0.1534(2) 0.36412(18) 0.0523(9) Uani 1 1 d .
N5 N 0.7635(3) 0.2976(2) 0.7628(2) 0.0592(10) Uani 1 1 d .
N6 N 0.7075(3) 0.2589(2) 0.7864(2) 0.0594(10) Uani 1 1 d .
N7 N 0.7988(3) -0.2694(2) 0.6980(2) 0.0652(11) Uani 1 1 d .
N8 N 0.8484(3) -0.2810(2) 0.6575(2) 0.0691(12) Uani 1 1 d .
N9 N 0.6831(3) 0.0033(2) 0.3765(2) 0.0623(10) Uani 1 1 d .
N10 N 0.7490(3) 0.0573(2) 0.3926(2) 0.0601(10) Uani 1 1 d .
N11 N 0.8720(2) 0.1986(2) 0.7864(2) 0.0596(10) Uani 1 1 d .
N12 N 0.8189(2) 0.1579(2) 0.81152(18) 0.0522(9) Uani 1 1 d .
N13 N 0.0591(3) 0.4110(2) 0.3053(2) 0.0599(10) Uani 1 1 d .
N14 N 0.1487(3) 0.4809(2) 0.4218(2) 0.0601(10) Uani 1 1 d .
N15 N 0.4874(3) 0.0235(2) 0.2105(2) 0.0607(10) Uani 1 1 d .
N16 N 0.5972(3) -0.0730(2) 0.2377(2) 0.0641(11) Uani 1 1 d .
N17 N 0.8384(2) 0.1176(2) 0.2978(2) 0.0575(10) Uani 1 1 d .
N18 N 0.7301(3) 0.2122(2) 0.2700(2) 0.0593(10) Uani 1 1 d .
N19 N 0.9107(3) 0.4086(2) 0.8494(2) 0.0641(11) Uani 1 1 d .
N20 N 1.0185(3) 0.3106(2) 0.8664(2) 0.0610(10) Uani 1 1 d .
N21 N 0.7980(3) 0.1565(2) 0.9481(2) 0.0587(10) Uani 1 1 d .
N22 N 0.6868(2) 0.25091(19) 0.92246(18) 0.0512(9) Uani 1 1 d .
N23 N 0.8528(3) 0.6632(2) 0.2576(2) 0.0606(10) Uani 1 1 d .
N24 N 0.0212(3) 0.2352(2) 0.1017(2) 0.0623(10) Uani 1 1 d .
N25 N 0.6737(3) 0.0298(2) 0.1297(2) 0.0645(11) Uani 1 1 d .
N26 N 0.9040(3) 0.3552(2) 0.3830(2) 0.0654(11) Uani 1 1 d .
O1 O 0.8189(2) 0.60381(18) 0.22423(16) 0.0610(8) Uani 1 1 d .
O2 O 0.8101(2) 0.71444(19) 0.25448(17) 0.0672(9) Uani 1 1 d .
O3 O 0.9276(2) 0.67275(19) 0.29644(18) 0.0667(9) Uani 1 1 d .
O4 O -0.0505(2) 0.25492(18) 0.09877(16) 0.0651(9) Uani 1 1 d .
O5 O 0.0596(2) 0.20622(19) 0.15068(18) 0.0682(9) Uani 1 1 d .
O6 O 0.0584(2) 0.25438(18) 0.06145(18) 0.0652(9) Uani 1 1 d .
O7 O 0.6499(2) 0.08862(19) 0.14190(18) 0.0700(9) Uani 1 1 d .
O8 O 0.6381(2) -0.00595(18) 0.07415(17) 0.0629(8) Uani 1 1 d .
O9 O 0.7312(2) 0.00558(18) 0.17349(17) 0.0657(9) Uani 1 1 d .
O10 O 0.9656(2) 0.40006(18) 0.41595(17) 0.0637(9) Uani 1 1 d .
O11 O 0.8438(2) 0.37287(17) 0.33823(17) 0.0619(8) Uani 1 1 d .
O12 O 0.9010(2) 0.29208(17) 0.39598(16) 0.0617(8) Uani 1 1 d .
O1W O 0.0176(7) 0.0596(6) 0.8897(5) 0.059(3) Uani 0.30 1 d P
H1X H 0.0468 0.0742 0.8650 0.071 Uiso 0.30 1 d PR
H1Y H -0.0304 0.0370 0.8652 0.071 Uiso 0.30 1 d PR
O2W O 0.9734(6) 0.7533(5) 0.4213(5) 0.054(2) Uani 0.30 1 d P
H2X H 0.9398 0.7290 0.4376 0.065 Uiso 0.30 1 d PR
H2Y H 0.9953 0.7919 0.4469 0.065 Uiso 0.30 1 d PR
O3W O 0.8436(6) 0.5228(5) 0.3628(5) 0.049(2) Uani 0.30 1 d P
H3X H 0.8681 0.5655 0.3739 0.059 Uiso 0.30 1 d PR
H3Y H 0.8598 0.4990 0.3958 0.059 Uiso 0.30 1 d PR
O4W O 0.1234(7) 0.1211(6) 0.0176(5) 0.062(3) Uani 0.30 1 d P
H4X H 0.1295 0.0776 0.0216 0.074 Uiso 0.30 1 d PR
H4Y H 0.1113 0.1277 -0.0234 0.074 Uiso 0.30 1 d PR
O5W O 0.4116(8) 0.2033(6) 0.0299(5) 0.066(3) Uani 0.30 1 d P
H5X H 0.3601 0.1885 0.0279 0.079 Uiso 0.30 1 d PR
H5Y H 0.4178 0.2484 0.0312 0.079 Uiso 0.30 1 d PR
O6W O 0.2387(6) 0.3324(5) 0.1123(5) 0.055(3) Uani 0.30 1 d P
H6X H 0.2713 0.3085 0.0970 0.066 Uiso 0.30 1 d PR
H6Y H 0.1938 0.3371 0.0806 0.066 Uiso 0.30 1 d PR
O7W O 0.0959(7) 0.1230(6) 0.5599(5) 0.063(3) Uani 0.30 1 d P
H7X H 0.0632 0.1489 0.5730 0.076 Uiso 0.30 1 d PR
H7Y H 0.0709 0.0803 0.5491 0.076 Uiso 0.30 1 d PR
O8W O 0.4426(8) 0.3620(5) 0.7514(5) 0.062(3) Uani 0.30 1 d P
H8X H 0.3998 0.3325 0.7276 0.075 Uiso 0.30 1 d PR
H8Y H 0.4879 0.3527 0.7423 0.075 Uiso 0.30 1 d PR
O9W O 0.7397(7) 0.8703(6) 0.0224(6) 0.067(3) Uani 0.30 1 d P
H9X H 0.7828 0.9021 0.0400 0.081 Uiso 0.30 1 d PR
H9Y H 0.7521 0.8404 -0.0044 0.081 Uiso 0.30 1 d PR
O11W O 0.4292(6) 0.5154(6) 0.5721(5) 0.056(3) Uani 0.30 1 d P
H11X H 0.3900 0.5002 0.5882 0.084 Uiso 0.30 1 d PR
H11Y H 0.4282 0.5597 0.5687 0.084 Uiso 0.30 1 d PR
O12W O 0.4003(6) 0.2856(6) 0.1364(6) 0.056(3) Uani 0.30 1 d P
H12X H 0.4029 0.3057 0.1746 0.067 Uiso 0.30 1 d PR
H12Y H 0.4046 0.2415 0.1387 0.067 Uiso 0.30 1 d PR
O13W O 0.8782(6) 0.8463(6) 0.2444(5) 0.058(3) Uani 0.30 1 d P
H13X H 0.8448 0.8073 0.2368 0.069 Uiso 0.30 1 d PR
H13Y H 0.8506 0.8808 0.2498 0.069 Uiso 0.30 1 d PR
O14W O 0.4099(7) 0.4564(6) 0.9595(6) 0.070(3) Uani 0.30 1 d P
H14X H 0.4295 0.4727 0.9297 0.084 Uiso 0.30 1 d PR
H14Y H 0.4289 0.4849 0.9954 0.084 Uiso 0.30 1 d PR
O15W O 0.5438(7) 0.4624(6) 0.6170(6) 0.067(3) Uani 0.30 1 d P
H15X H 0.5300 0.4618 0.6528 0.080 Uiso 0.30 1 d PR
H15Y H 0.5978 0.4749 0.6268 0.080 Uiso 0.30 1 d PR
O16W O 0.7037(6) 0.4928(6) 0.2844(5) 0.054(2) Uani 0.30 1 d P
H16X H 0.6782 0.4715 0.3086 0.065 Uiso 0.30 1 d PR
H16Y H 0.7101 0.5375 0.2956 0.065 Uiso 0.30 1 d PR
O17W O 0.5533(6) 0.4572(3) 0.2035(4) 0.038(2) Uani 0.30 1 d P
H17X H 0.5548 0.4568 0.1635 0.046 Uiso 0.30 1 d PR
H17Y H 0.5206 0.4871 0.2105 0.046 Uiso 0.30 1 d PR
O18W O 0.6251(6) 0.4758(6) 0.8588(5) 0.059(3) Uani 0.30 1 d P
H18X H 0.6590 0.4467 0.8765 0.071 Uiso 0.30 1 d PR
H18Y H 0.6452 0.5177 0.8783 0.071 Uiso 0.30 1 d PR
O19W O 0.7092(7) 0.5179(7) 0.6743(5) 0.069(3) Uani 0.30 1 d P
H19X H 0.7199 0.5539 0.7036 0.082 Uiso 0.30 1 d PR
H19Y H 0.7615 0.5168 0.6759 0.082 Uiso 0.30 1 d PR
O20W O 0.4850(6) 0.6721(6) 0.6805(5) 0.056(3) Uani 0.30 1 d P
H20X H 0.5239 0.6458 0.6794 0.067 Uiso 0.30 1 d PR
H20Y H 0.5016 0.6999 0.7169 0.067 Uiso 0.30 1 d PR
O10W O 0.2016(7) 0.6241(6) 0.9411(5) 0.059(3) Uani 0.30 1 d P
H10X H 0.1891 0.5792 0.9313 0.071 Uiso 0.30 1 d PR
H10Y H 0.2451 0.6332 0.9762 0.071 Uiso 0.30 1 d PR
Pd1 Pd 0.15213(2) 0.381560(18) 0.383070(18) 0.05141(9) Uani 1 1 d .
Pd2 Pd 0.58298(2) 0.012975(18) 0.295252(17) 0.05188(9) Uani 1 1 d .
Pd3 Pd 0.73828(2) 0.134856(18) 0.331791(17) 0.04966(9) Uani 1 1 d .
Pd4 Pd 0.89119(2) 0.303688(19) 0.814080(17) 0.05196(9) Uani 1 1 d .
Pd5 Pd 0.75531(2) 0.208496(17) 0.867062(16) 0.04496(8) Uani 1 1 d .

loop_
_atom_site_aniso_label
_atom_site_aniso_U_11
_atom_site_aniso_U_22
_atom_site_aniso_U_33
_atom_site_aniso_U_23
_atom_site_aniso_U_13
_atom_site_aniso_U_12
C1 0.053(3) 0.047(2) 0.067(3) -0.005(2) 0.004(2) -0.005(2)
C2 0.070(3) 0.066(3) 0.062(3) 0.012(3) 0.012(3) 0.014(3)
C3 0.064(3) 0.054(3) 0.063(3) -0.004(2) 0.012(2) 0.003(2)
C4 0.054(3) 0.052(3) 0.060(3) 0.007(2) 0.015(2) -0.014(2)
C5 0.051(3) 0.063(3) 0.054(3) 0.011(2) 0.012(2) -0.010(2)
C6 0.068(3) 0.066(3) 0.058(3) 0.016(2) 0.009(2) 0.012(3)
C7 0.065(3) 0.056(3) 0.071(3) 0.014(2) 0.022(3) 0.016(2)
C8 0.054(3) 0.060(3) 0.068(3) 0.012(2) 0.016(2) 0.014(2)
C9 0.059(3) 0.060(3) 0.063(3) 0.011(2) 0.007(2) 0.001(2)
C10 0.064(3) 0.054(3) 0.062(3) 0.004(2) 0.013(2) 0.003(2)
C11 0.063(3) 0.058(3) 0.068(3) 0.011(2) 0.009(3) -0.010(2)
C12 0.061(3) 0.054(3) 0.071(3) 0.003(2) 0.009(3) 0.006(2)
C13 0.056(3) 0.052(3) 0.055(3) 0.006(2) 0.006(2) 0.009(2)
C14 0.067(3) 0.067(3) 0.062(3) -0.006(3) 0.017(3) -0.004(3)
C15 0.051(3) 0.066(3) 0.069(3) -0.013(3) 0.010(2) 0.005(2)
C16 0.051(3) 0.059(3) 0.073(3) -0.011(2) 0.019(2) 0.011(2)
C17 0.057(3) 0.066(3) 0.048(3) -0.008(2) 0.015(2) 0.009(2)
C18 0.064(3) 0.057(3) 0.058(3) 0.009(2) -0.002(2) -0.008(2)
C19 0.062(3) 0.056(3) 0.058(3) 0.009(2) 0.007(2) 0.001(2)
C20 0.062(3) 0.055(3) 0.056(3) 0.010(2) 0.009(2) 0.011(2)
C21 0.061(3) 0.058(3) 0.063(3) 0.002(2) 0.019(2) 0.013(2)
C22 0.061(3) 0.057(3) 0.058(3) -0.002(2) 0.018(2) -0.007(2)
C23 0.059(3) 0.062(3) 0.062(3) 0.007(2) 0.018(2) -0.013(2)
C24 0.053(3) 0.060(3) 0.054(3) 0.003(2) 0.010(2) -0.020(2)
C25 0.059(3) 0.070(3) 0.058(3) 0.002(2) 0.013(2) 0.017(2)
C26 0.058(3) 0.057(3) 0.053(3) -0.007(2) -0.010(2) -0.003(2)
C27 0.054(3) 0.060(3) 0.064(3) 0.002(2) 0.014(2) 0.010(2)
C28 0.054(3) 0.066(3) 0.055(3) -0.014(2) 0.001(2) -0.012(2)
C29 0.059(3) 0.060(3) 0.062(3) 0.014(2) 0.007(2) 0.015(2)
C30 0.066(3) 0.058(3) 0.062(3) 0.000(2) 0.012(3) 0.001(2)
C31 0.066(3) 0.080(4) 0.064(3) 0.011(3) 0.008(3) 0.024(3)
C32 0.069(3) 0.066(3) 0.058(3) 0.005(2) 0.004(3) 0.024(3)
C33 0.073(3) 0.061(3) 0.055(3) -0.002(2) 0.002(3) -0.014(3)
C34 0.068(3) 0.051(3) 0.054(3) 0.003(2) -0.001(2) -0.004(2)
C35 0.053(3) 0.051(3) 0.059(3) 0.003(2) 0.011(2) 0.000(2)
C36 0.061(3) 0.060(3) 0.061(3) 0.015(2) 0.011(2) -0.003(2)
C37 0.075(4) 0.061(3) 0.068(3) -0.001(3) 0.019(3) -0.014(3)
C38 0.060(3) 0.069(3) 0.054(3) -0.002(2) 0.009(2) -0.013(2)
C39 0.067(3) 0.060(3) 0.052(3) -0.006(2) 0.014(2) -0.012(2)
C40 0.051(3) 0.057(3) 0.054(3) 0.000(2) 0.003(2) -0.006(2)
C41 0.060(3) 0.050(3) 0.076(3) 0.011(2) 0.023(3) 0.015(2)
C42 0.069(3) 0.067(3) 0.062(3) 0.010(3) 0.016(3) -0.003(3)
C43 0.053(3) 0.066(3) 0.056(3) 0.010(2) 0.012(2) 0.005(2)
C44 0.060(3) 0.057(3) 0.058(3) 0.012(2) 0.012(2) 0.006(2)
C45 0.067(3) 0.057(3) 0.062(3) 0.009(2) 0.013(3) 0.005(2)
C46 0.052(3) 0.061(3) 0.064(3) 0.004(2) 0.013(2) 0.004(2)
C47 0.068(3) 0.059(3) 0.065(3) 0.013(2) 0.011(3) 0.014(2)
C48 0.060(3) 0.047(3) 0.072(3) 0.007(2) 0.015(2) -0.008(2)
C49 0.045(3) 0.072(3) 0.079(4) -0.009(3) -0.005(2) 0.004(2)
C50 0.052(3) 0.062(3) 0.062(3) 0.006(2) 0.006(2) 0.011(2)
C51 0.066(3) 0.054(3) 0.055(3) 0.005(2) 0.012(2) 0.016(2)
C52 0.056(3) 0.066(3) 0.061(3) -0.007(2) 0.018(2) 0.015(2)
C53 0.055(3) 0.077(3) 0.055(3) 0.007(2) 0.010(2) 0.016(2)
C54 0.061(3) 0.072(3) 0.052(3) 0.005(2) 0.015(2) 0.021(2)
C55 0.064(3) 0.061(3) 0.055(3) 0.011(2) 0.016(2) 0.016(2)
C56 0.059(3) 0.055(3) 0.055(3) 0.011(2) 0.014(2) 0.011(2)
C57 0.059(3) 0.066(3) 0.058(3) 0.012(2) 0.008(2) 0.011(2)
C58 0.045(3) 0.053(3) 0.067(3) 0.002(2) 0.001(2) -0.007(2)
C59 0.062(3) 0.072(3) 0.063(3) 0.008(3) 0.021(3) 0.008(3)
C60 0.061(3) 0.051(3) 0.069(3) -0.006(2) 0.008(3) -0.007(2)
C61 0.059(3) 0.064(3) 0.060(3) -0.006(2) 0.013(2) 0.003(2)
C62 0.069(3) 0.057(3) 0.053(3) 0.008(2) 0.011(2) 0.017(2)
C63 0.058(3) 0.068(3) 0.060(3) -0.009(2) 0.015(2) 0.010(2)
C64 0.050(3) 0.069(3) 0.062(3) 0.004(2) 0.007(2) 0.009(2)
C65 0.058(3) 0.077(3) 0.059(3) 0.009(3) 0.009(2) 0.010(3)
C66 0.064(3) 0.057(3) 0.056(3) -0.005(2) 0.016(2) 0.002(2)
C67 0.053(3) 0.071(3) 0.048(3) -0.006(2) 0.007(2) -0.001(2)
C68 0.052(3) 0.064(3) 0.066(3) 0.003(2) 0.015(2) -0.009(2)
C69 0.070(3) 0.065(3) 0.057(3) -0.003(2) 0.021(3) 0.007(3)
C70 0.065(3) 0.058(3) 0.058(3) -0.014(2) 0.014(2) 0.003(2)
C71 0.063(3) 0.055(3) 0.063(3) 0.007(2) 0.013(3) 0.010(2)
C72 0.057(3) 0.061(3) 0.064(3) 0.014(2) 0.001(2) 0.013(2)
C73 0.060(3) 0.052(3) 0.066(3) 0.002(2) 0.012(2) 0.003(2)
C74 0.055(3) 0.055(3) 0.061(3) -0.004(2) 0.019(2) -0.006(2)
C75 0.058(3) 0.054(3) 0.069(3) 0.015(2) 0.007(2) -0.007(2)
C76 0.065(3) 0.063(3) 0.053(3) 0.009(2) 0.016(2) 0.002(2)
C77 0.063(3) 0.061(3) 0.064(3) 0.012(2) 0.009(2) 0.004(2)
C78 0.062(3) 0.054(3) 0.069(3) 0.022(2) 0.002(3) -0.001(2)
C79 0.058(3) 0.062(3) 0.066(3) -0.004(2) 0.013(2) 0.008(2)
C80 0.066(3) 0.053(3) 0.061(3) 0.017(2) 0.004(2) 0.007(2)
C81 0.054(3) 0.071(3) 0.064(3) -0.013(3) 0.006(2) 0.015(2)
C82 0.061(3) 0.068(3) 0.059(3) 0.016(2) -0.010(2) 0.016(3)
C83 0.044(3) 0.055(3) 0.064(3) 0.014(2) 0.006(2) 0.001(2)
C84 0.056(3) 0.056(3) 0.066(3) 0.016(2) 0.009(2) 0.012(2)
C85 0.046(3) 0.063(3) 0.048(3) -0.005(2) -0.011(2) 0.006(2)
C86 0.066(3) 0.063(3) 0.054(3) 0.011(2) 0.014(2) 0.012(2)
C87 0.048(3) 0.063(3) 0.048(2) 0.004(2) 0.007(2) 0.007(2)
C88 0.042(2) 0.070(3) 0.054(3) 0.010(2) 0.013(2) 0.008(2)
C89 0.065(3) 0.063(3) 0.055(3) -0.011(2) 0.019(2) 0.007(2)
C90 0.054(3) 0.059(3) 0.062(3) -0.013(2) 0.016(2) -0.004(2)
C91 0.049(3) 0.056(3) 0.068(3) -0.002(2) 0.016(2) -0.004(2)
C92 0.053(3) 0.057(3) 0.062(3) 0.002(2) 0.014(2) 0.009(2)
N1 0.058(2) 0.067(2) 0.044(2) -0.0085(18) 0.0104(18) 0.015(2)
N2 0.060(3) 0.059(2) 0.061(2) 0.0122(19) 0.012(2) -0.0051(19)
N3 0.045(2) 0.067(3) 0.069(3) -0.009(2) 0.0047(19) 0.0075(19)
N4 0.048(2) 0.054(2) 0.051(2) 0.0071(17) 0.0080(17) 0.0141(17)
N5 0.057(2) 0.055(2) 0.061(2) 0.0190(19) 0.0079(19) 0.0117(19)
N6 0.056(2) 0.061(2) 0.060(2) 0.0163(19) 0.0109(19) 0.0184(19)
N7 0.061(3) 0.065(3) 0.056(2) 0.012(2) -0.006(2) 0.014(2)
N8 0.073(3) 0.059(2) 0.062(3) -0.013(2) 0.008(2) 0.008(2)
N9 0.058(3) 0.060(2) 0.062(2) 0.0116(19) 0.007(2) 0.004(2)
N10 0.057(2) 0.056(2) 0.064(2) 0.0136(19) 0.011(2) 0.0142(19)
N11 0.043(2) 0.060(2) 0.073(3) -0.008(2) 0.0186(19) 0.0054(18)
N12 0.054(2) 0.055(2) 0.049(2) 0.0141(17) 0.0134(17) 0.0158(18)
N13 0.055(2) 0.054(2) 0.063(2) 0.0111(19) 0.0064(19) 0.0014(18)
N14 0.056(2) 0.053(2) 0.065(2) -0.0034(19) 0.016(2) -0.0069(18)
N15 0.057(2) 0.060(2) 0.057(2) 0.0131(19) 0.0058(19) 0.0023(19)
N16 0.070(3) 0.052(2) 0.061(2) 0.0122(19) 0.004(2) 0.012(2)
N17 0.048(2) 0.056(2) 0.060(2) -0.0122(18) 0.0127(18) -0.0052(17)
N18 0.052(2) 0.060(2) 0.060(2) 0.0152(19) 0.0078(19) 0.0060(18)
N19 0.064(3) 0.054(2) 0.067(3) 0.0048(19) 0.009(2) 0.0073(19)
N20 0.053(2) 0.058(2) 0.061(2) 0.0184(19) -0.0004(19) 0.0051(19)
N21 0.050(2) 0.067(2) 0.055(2) 0.0178(19) 0.0060(18) 0.0130(19)
N22 0.050(2) 0.050(2) 0.054(2) 0.0119(17) 0.0116(17) 0.0159(17)
N23 0.057(3) 0.061(3) 0.062(3) 0.006(2) 0.015(2) 0.014(2)
N24 0.066(3) 0.063(3) 0.054(2) -0.006(2) 0.014(2) 0.013(2)
N25 0.065(3) 0.064(3) 0.061(3) 0.007(2) 0.015(2) 0.003(2)
N26 0.071(3) 0.060(3) 0.055(2) 0.007(2) 0.008(2) -0.004(2)
O1 0.0530(19) 0.064(2) 0.062(2) -0.0037(16) 0.0121(16) 0.0132(16)
O2 0.069(2) 0.067(2) 0.064(2) -0.0117(17) 0.0219(18) 0.0180(18)
O3 0.057(2) 0.070(2) 0.067(2) 0.0075(17) 0.0140(18) -0.0072(17)
O4 0.068(2) 0.060(2) 0.062(2) -0.0127(16) 0.0148(17) 0.0144(17)
O5 0.066(2) 0.069(2) 0.071(2) 0.0168(18) 0.0187(18) 0.0125(18)
O6 0.068(2) 0.060(2) 0.064(2) 0.0099(17) 0.0146(18) 0.0113(17)
O7 0.065(2) 0.063(2) 0.071(2) -0.0127(18) 0.0160(18) -0.0087(18)
O8 0.065(2) 0.061(2) 0.058(2) 0.0028(16) 0.0132(17) 0.0100(17)
O9 0.061(2) 0.067(2) 0.059(2) 0.0110(17) 0.0103(17) -0.0131(17)
O10 0.059(2) 0.064(2) 0.065(2) 0.0080(17) 0.0143(17) 0.0084(17)
O11 0.062(2) 0.0585(19) 0.063(2) 0.0134(16) 0.0160(17) 0.0021(16)
O12 0.066(2) 0.057(2) 0.060(2) 0.0054(16) 0.0144(16) 0.0142(16)
O1W 0.044(6) 0.063(6) 0.059(6) -0.003(5) 0.001(5) 0.002(5)
O2W 0.049(6) 0.052(6) 0.051(6) 0.000(5) 0.007(5) -0.003(5)
O3W 0.036(5) 0.055(6) 0.053(6) 0.003(5) 0.010(4) 0.007(4)
O4W 0.064(7) 0.054(6) 0.059(6) 0.008(5) 0.006(5) 0.002(5)
O5W 0.072(8) 0.072(7) 0.052(6) 0.007(5) 0.014(6) 0.010(6)
O6W 0.045(6) 0.057(6) 0.052(6) -0.003(5) 0.002(5) 0.007(5)
O7W 0.057(7) 0.069(7) 0.053(6) 0.003(5) 0.003(5) 0.005(5)
O8W 0.071(7) 0.053(6) 0.053(6) -0.003(5) 0.007(5) 0.003(5)
O9W 0.046(6) 0.054(6) 0.076(7) 0.004(5) -0.019(5) 0.008(5)
O11W 0.031(5) 0.074(7) 0.056(6) -0.005(5) 0.012(4) -0.012(5)
O12W 0.037(5) 0.061(6) 0.077(7) 0.020(5) 0.023(5) 0.006(5)
O13W 0.043(6) 0.062(6) 0.066(7) 0.002(5) 0.014(5) 0.014(5)
O14W 0.063(7) 0.066(7) 0.063(7) 0.009(6) -0.005(6) 0.002(6)
O15W 0.050(6) 0.066(7) 0.076(8) 0.023(6) 0.002(6) 0.006(5)
O16W 0.051(6) 0.060(6) 0.046(5) 0.007(5) 0.009(5) 0.002(5)
O17W 0.056(5) 0.008(3) 0.047(5) 0.009(3) 0.009(4) 0.010(3)
O18W 0.042(6) 0.062(6) 0.061(6) 0.016(5) 0.002(5) -0.011(5)
O19W 0.063(7) 0.089(8) 0.047(6) 0.027(6) 0.007(5) -0.001(6)
O20W 0.039(5) 0.067(7) 0.061(6) 0.007(5) 0.011(5) 0.016(5)
O10W 0.053(6) 0.064(6) 0.050(6) 0.014(5) 0.006(5) -0.016(5)
Pd1 0.0488(2) 0.05089(19) 0.0554(2) 0.01060(15) 0.01275(16) 0.01782(15)
Pd2 0.0544(2) 0.05156(19) 0.05085(19) 0.01634(15) 0.01332(16) 0.01331(16)
Pd3 0.04644(19) 0.05415(19) 0.05036(19) 0.01274(15) 0.01269(15) 0.01765(15)
Pd4 0.0531(2) 0.0536(2) 0.04950(19) 0.01345(15) 0.01188(16) 0.01520(16)
Pd5 0.04564(18) 0.04562(17) 0.04585(18) 0.01090(13) 0.01453(14) 0.01075(14)

loop_
_atom_type_symbol
_atom_type_description
_atom_type_scat_dispersion_real
_atom_type_scat_dispersion_imag
_atom_type_scat_source
C C 0.0033 0.0016 'International Tables Vol C Tables 4.2.6.8 and 6.1.1.4'
H H 0.0000 0.0000 'International Tables Vol C Tables 4.2.6.8 and 6.1.1.4'
N N 0.0061 0.0033 'International Tables Vol C Tables 4.2.6.8 and 6.1.1.4'
O O 0.0106 0.0060 'International Tables Vol C Tables 4.2.6.8 and 6.1.1.4'
Pd Pd -0.9988 1.0072 'International Tables Vol C Tables 4.2.6.8 and 6.1.1.4'

loop_
_geom_angle_atom_site_label_1
_geom_angle_atom_site_label_2
_geom_angle_atom_site_label_3
_geom_angle
_geom_angle_site_symmetry_1
_geom_angle_site_symmetry_3
C2 C1 C6 117.5(5) . .
C2 C1 C9 118.3(5) . .
C6 C1 C9 124.0(5) . .
C1 C2 C3 122.4(5) . .
C1 C2 H2 118.8 . .
C3 C2 H2 118.8 . .
C4 C3 C2 115.9(5) . .
C4 C3 C14 120.9(5) . .
C2 C3 C14 123.2(5) . .
C5 C4 C3 123.5(5) . .
C5 C4 H4 118.3 . .
C3 C4 H4 118.3 . .
C6 C5 C4 118.4(5) . .
C6 C5 C19 121.2(5) . .
C4 C5 C19 120.4(5) . .
C5 C6 C1 122.3(5) . .
C5 C6 H6 118.9 . .
C1 C6 H6 118.9 . .
C8 C7 H7A 109.5 . .
C8 C7 H7B 109.5 . .
H7A C7 H7B 109.5 . .
C8 C7 H7C 109.5 . .
H7A C7 H7C 109.5 . .
H7B C7 H7C 109.5 . .
N1 C8 C9 109.6(4) . .
N1 C8 C7 121.0(4) . .
C9 C8 C7 128.8(5) . .
C8 C9 C10 105.9(4) . .
C8 C9 C1 125.5(5) . .
C10 C9 C1 128.6(5) . .
N2 C10 C9 106.0(4) . .
N2 C10 C11 121.6(5) . .
C9 C10 C11 132.4(5) . .
C10 C11 H11A 109.5 . .
C10 C11 H11B 109.5 . .
H11A C11 H11B 109.5 . .
C10 C11 H11C 109.5 . .
H11A C11 H11C 109.5 . .
H11B C11 H11C 109.5 . .
C13 C12 H12A 109.5 . .
C13 C12 H12B 109.5 . .
H12A C12 H12B 109.5 . .
C13 C12 H12C 109.5 . .
H12A C12 H12C 109.5 . .
H12B C12 H12C 109.5 . .
N3 C13 C14 107.2(4) . .
N3 C13 C12 122.3(4) . .
C14 C13 C12 130.5(5) . .
C15 C14 C13 106.1(5) . .
C15 C14 C3 124.5(5) . .
C13 C14 C3 129.4(5) . .
N4 C15 C14 108.6(4) . .
N4 C15 C16 121.2(4) . .
C14 C15 C16 130.0(5) . .
C15 C16 H16A 109.5 . .
C15 C16 H16B 109.5 . .
H16A C16 H16B 109.5 . .
C15 C16 H16C 109.5 . .
H16A C16 H16C 109.5 . .
H16B C16 H16C 109.5 . .
C18 C17 H17A 109.5 . .
C18 C17 H17B 109.5 . .
H17A C17 H17B 109.5 . .
C18 C17 H17C 109.5 . .
H17A C17 H17C 109.5 . .
H17B C17 H17C 109.5 . .
N5 C18 C19 107.3(4) . .
N5 C18 C17 121.9(4) . .
C19 C18 C17 130.6(5) . .
C18 C19 C20 104.8(4) . .
C18 C19 C5 127.3(5) . .
C20 C19 C5 127.8(5) . .
N6 C20 C19 108.5(4) . .
N6 C20 C21 124.5(4) . .
C19 C20 C21 126.7(4) . .
C20 C21 H21A 109.5 . .
C20 C21 H21B 109.5 . .
H21A C21 H21B 109.5 . .
C20 C21 H21C 109.5 . .
H21A C21 H21C 109.5 . .
H21B C21 H21C 109.5 . .
C23 C22 C27 120.2(5) . .
C23 C22 C30 120.3(5) . .
C27 C22 C30 119.3(5) . .
C22 C23 C24 122.0(5) . .
C22 C23 H23 119.0 . .
C24 C23 H23 119.0 . .
C23 C24 C25 119.0(5) . .
C23 C24 C35 125.3(5) . .
C25 C24 C35 115.7(4) . .
C24 C25 C26 120.1(5) . .
C24 C25 H25 119.9 . .
C26 C25 H25 119.9 . .
C27 C26 C25 118.7(5) . .
C27 C26 C40 121.3(5) . .
C25 C26 C40 119.8(5) . .
C26 C27 C22 119.9(5) . .
C26 C27 H27 120.0 . .
C22 C27 H27 120.0 . .
C29 C28 H28A 109.5 . .
C29 C28 H28B 109.5 . .
H28A C28 H28B 109.5 . .
C29 C28 H28C 109.5 . .
H28A C28 H28C 109.5 . .
H28B C28 H28C 109.5 . .
N7 C29 C30 108.2(4) . .
N7 C29 C28 119.5(4) . .
C30 C29 C28 132.3(5) . .
C29 C30 C31 106.7(5) . .
C29 C30 C22 127.5(5) . .
C31 C30 C22 125.8(5) . .
N8 C31 C30 107.4(5) . .
N8 C31 C32 121.5(4) . .
C30 C31 C32 131.1(5) . .
C31 C32 H32A 109.5 . .
C31 C32 H32B 109.5 . .
H32A C32 H32B 109.5 . .
C31 C32 H32C 109.5 . .
H32A C32 H32C 109.5 . .
H32B C32 H32C 109.5 . .
C34 C33 H33A 109.5 . .
C34 C33 H33B 109.5 . .
H33A C33 H33B 109.5 . .
C34 C33 H33C 109.5 . .
H33A C33 H33C 109.5 . .
H33B C33 H33C 109.5 . .
N9 C34 C35 105.8(4) . .
N9 C34 C33 124.0(4) . .
C35 C34 C33 130.2(5) . .
C36 C35 C34 106.5(4) . .
C36 C35 C24 129.4(4) . .
C34 C35 C24 123.9(4) . .
N10 C36 C35 109.2(4) . .
N10 C36 C37 120.5(4) . .
C35 C36 C37 130.3(5) . .
C36 C37 H37A 109.5 . .
C36 C37 H37B 109.5 . .
H37A C37 H37B 109.5 . .
C36 C37 H37C 109.5 . .
H37A C37 H37C 109.5 . .
H37B C37 H37C 109.5 . .
C39 C38 H38A 109.5 . .
C39 C38 H38B 109.5 . .
H38A C38 H38B 109.5 . .
C39 C38 H38C 109.5 . .
H38A C38 H38C 109.5 . .
H38B C38 H38C 109.5 . .
N11 C39 C38 123.8(4) . .
N11 C39 C40 105.2(4) . .
C38 C39 C40 130.9(5) . .
C41 C40 C39 105.9(4) . .
C41 C40 C26 128.1(5) . .
C39 C40 C26 126.0(5) . .
N12 C41 C40 110.6(4) . .
N12 C41 C42 121.1(4) . .
C40 C41 C42 128.3(5) . .
C41 C42 H42A 109.5 . .
C41 C42 H42B 109.5 . .
H42A C42 H42B 109.5 . .
C41 C42 H42C 109.5 . .
H42A C42 H42C 109.5 . .
H42B C42 H42C 109.5 . .
N13 C43 C44 121.6(4) . .
N13 C43 H43 119.2 . .
C44 C43 H43 119.2 . .
C45 C44 C43 118.7(5) . .
C45 C44 H44 120.7 . .
C43 C44 H44 120.7 . .
C46 C45 C44 118.8(5) . .
C46 C45 H45 120.6 . .
C44 C45 H45 120.6 . .
C45 C46 C47 120.0(5) . .
C45 C46 H46 120.0 . .
C47 C46 H46 120.0 . .
N13 C47 C46 120.4(4) . .
N13 C47 C48 115.9(4) . .
C46 C47 C48 123.7(5) . .
N14 C48 C49 121.4(4) . .
N14 C48 C47 113.2(4) . .
C49 C48 C47 125.1(5) . .
C48 C49 C50 121.1(5) . .
C48 C49 H49 119.4 . .
C50 C49 H49 119.4 . .
C51 C50 C49 117.0(5) . .
C51 C50 H50 121.5 . .
C49 C50 H50 121.5 . .
C50 C51 C52 120.6(5) . .
C50 C51 H51 119.7 . .
C52 C51 H51 119.7 . .
N14 C52 C51 120.5(4) . .
N14 C52 H52 119.8 . .
C51 C52 H52 119.8 . .
N15 C53 C54 120.6(4) . .
N15 C53 H53 119.7 . .
C54 C53 H53 119.7 . .
C55 C54 C53 119.1(5) . .
C55 C54 H54 120.5 . .
C53 C54 H54 120.5 . .
C56 C55 C54 120.3(5) . .
C56 C55 H55 119.9 . .
C54 C55 H55 119.9 . .
C55 C56 C57 117.9(5) . .
C55 C56 H56 121.0 . .
C57 C56 H56 121.0 . .
N15 C57 C56 121.9(4) . .
N15 C57 C58 114.7(4) . .
C56 C57 C58 123.3(5) . .
C59 C58 N16 120.3(4) . .
C59 C58 C57 124.0(5) . .
N16 C58 C57 115.6(4) . .
C58 C59 C60 119.7(5) . .
C58 C59 H59 120.1 . .
C60 C59 H59 120.1 . .
C61 C60 C59 117.9(5) . .
C61 C60 H60 121.1 . .
C59 C60 H60 121.1 . .
C60 C61 C62 118.2(5) . .
C60 C61 H61 120.9 . .
C62 C61 H61 120.9 . .
N16 C62 C61 123.7(4) . .
N16 C62 H62 118.2 . .
C61 C62 H62 118.2 . .
C64 C63 N17 121.3(5) . .
C64 C63 H63 119.3 . .
N17 C63 H63 119.3 . .
C63 C64 C65 120.2(5) . .
C63 C64 H64 119.9 . .
C65 C64 H64 119.9 . .
C66 C65 C64 117.4(5) . .
C66 C65 H65 121.3 . .
C64 C65 H65 121.3 . .
C67 C66 C65 119.6(5) . .
C67 C66 H66 120.2 . .
C65 C66 H66 120.2 . .
C66 C67 N17 121.9(5) . .
C66 C67 C68 124.2(5) . .
N17 C67 C68 113.9(4) . .
N18 C68 C69 118.0(4) . .
N18 C68 C67 116.0(4) . .
C69 C68 C67 125.9(5) . .
C70 C69 C68 121.5(5) . .
C70 C69 H69 119.3 . .
C68 C69 H69 119.3 . .
C69 C70 C71 118.7(5) . .
C69 C70 H70 120.6 . .
C71 C70 H70 120.6 . .
C72 C71 C70 119.1(5) . .
C72 C71 H71 120.4 . .
C70 C71 H71 120.4 . .
N18 C72 C71 121.1(5) . .
N18 C72 H72 119.5 . .
C71 C72 H72 119.5 . .
N19 C73 C74 121.5(4) . .
N19 C73 H73 119.3 . .
C74 C73 H73 119.3 . .
C73 C74 C75 118.7(5) . .
C73 C74 H74 120.7 . .
C75 C74 H74 120.7 . .
C76 C75 C74 119.1(5) . .
C76 C75 H75 120.5 . .
C74 C75 H75 120.5 . .
C77 C76 C75 119.1(5) . .
C77 C76 H76 120.4 . .
C75 C76 H76 120.4 . .
N19 C77 C76 119.9(4) . .
N19 C77 C78 115.7(4) . .
C76 C77 C78 124.4(5) . .
N20 C78 C79 118.5(4) . .
N20 C78 C77 116.7(4) . .
C79 C78 C77 124.8(5) . .
C80 C79 C78 118.0(5) . .
C80 C79 H79 121.0 . .
C78 C79 H79 121.0 . .
C81 C80 C79 120.1(4) . .
C81 C80 H80 120.0 . .
C79 C80 H80 120.0 . .
C80 C81 C82 120.1(4) . .
C80 C81 H81 120.0 . .
C82 C81 H81 120.0 . .
N20 C82 C81 122.7(5) . .
N20 C82 H82 118.6 . .
C81 C82 H82 118.6 . .
N21 C83 C84 121.4(5) . .
N21 C83 H83 119.3 . .
C84 C83 H83 119.3 . .
C83 C84 C85 118.4(5) . .
C83 C84 H84 120.8 . .
C85 C84 H84 120.8 . .
C86 C85 C84 119.7(5) . .
C86 C85 H85 120.1 . .
C84 C85 H85 120.1 . .
C85 C86 C87 118.7(5) . .
C85 C86 H86 120.6 . .
C87 C86 H86 120.6 . .
N21 C87 C86 120.7(4) . .
N21 C87 C88 116.3(4) . .
C86 C87 C88 123.0(4) . .
N22 C88 C89 119.9(4) . .
N22 C88 C87 114.2(4) . .
C89 C88 C87 125.9(5) . .
C90 C89 C88 117.9(5) . .
C90 C89 H89 121.1 . .
C88 C89 H89 121.1 . .
C89 C90 C91 124.8(5) . .
C89 C90 H90 117.6 . .
C91 C90 H90 117.6 . .
C92 C91 C90 114.0(5) . .
C92 C91 H91 123.0 . .
C90 C91 H91 123.0 . .
N22 C92 C91 124.3(5) . .
N22 C92 H92 117.9 . .
C91 C92 H92 117.9 . .
C8 N1 N2 107.4(3) . .
C8 N1 Pd1 127.4(2) . .
N2 N1 Pd1 120.0(3) . .
N1 N2 C10 111.0(3) . .
C13 N3 N4 110.9(3) . .
C13 N3 Pd2 132.7(3) . .
N4 N3 Pd2 112.7(3) . .
C15 N4 N3 107.0(3) . .
C15 N4 Pd3 128.7(2) . .
N3 N4 Pd3 119.0(3) . .
N6 N5 C18 110.7(3) . .
N6 N5 Pd4 117.2(3) . .
C18 N5 Pd4 127.0(3) . .
C20 N6 N5 108.5(3) . .
C20 N6 Pd5 128.5(3) . .
N5 N6 Pd5 118.4(3) . .
C29 N7 N8 109.8(4) . .
N7 N8 C31 108.0(3) . .
N7 N8 Pd1 119.4(3) . 2_656
C31 N8 Pd1 127.3(3) . 2_656
C34 N9 N10 109.6(3) . .
C34 N9 Pd2 130.0(3) . .
N10 N9 Pd2 115.0(3) . .
C36 N10 N9 108.9(3) . .
C36 N10 Pd3 130.4(3) . .
N9 N10 Pd3 117.1(3) . .
N12 N11 C39 109.4(3) . .
N12 N11 Pd4 117.5(3) . .
C39 N11 Pd4 130.1(3) . .
C41 N12 N11 108.9(3) . .
C41 N12 Pd5 128.3(3) . .
N11 N12 Pd5 117.9(3) . .
C43 N13 C47 120.3(3) . .
C43 N13 Pd1 125.8(3) . .
C47 N13 Pd1 113.9(2) . .
C48 N14 C52 119.3(3) . .
C48 N14 Pd1 116.1(2) . .
C52 N14 Pd1 124.5(3) . .
C53 N15 C57 120.1(3) . .
C53 N15 Pd2 125.4(3) . .
C57 N15 Pd2 114.3(2) . .
C62 N16 C58 119.9(3) . .
C62 N16 Pd2 126.9(3) . .
C58 N16 Pd2 113.2(2) . .
C67 N17 C63 119.5(3) . .
C67 N17 Pd3 115.1(2) . .
C63 N17 Pd3 125.4(3) . .
C68 N18 C72 121.1(3) . .
C68 N18 Pd3 114.1(2) . .
C72 N18 Pd3 124.7(3) . .
C77 N19 C73 121.6(3) . .
C77 N19 Pd4 113.5(2) . .
C73 N19 Pd4 124.4(3) . .
C82 N20 C78 120.4(4) . .
C82 N20 Pd4 127.7(4) . .
C78 N20 Pd4 111.8(2) . .
C87 N21 C83 120.9(4) . .
C87 N21 Pd5 113.7(3) . .
C83 N21 Pd5 125.2(3) . .
C92 N22 C88 118.8(4) . .
C92 N22 Pd5 128.2(3) . .
C88 N22 Pd5 112.9(3) . .
O3 N23 O2 117.2(4) . .
O3 N23 O1 122.3(4) . .
O2 N23 O1 120.4(4) . .
O5 N24 O6 120.4(4) . .
O5 N24 O4 119.1(5) . .
O6 N24 O4 119.6(4) . .
O8 N25 O7 119.4(4) . .
O8 N25 O9 119.9(4) . .
O7 N25 O9 120.6(4) . .
O11 N26 O10 120.5(4) . .
O11 N26 O12 119.4(4) . .
O10 N26 O12 120.1(4) . .
H1X O1W H1Y 109.5 . .
H2X O2W H2Y 109.5 . .
H3X O3W H3Y 109.5 . .
H4X O4W H4Y 109.5 . .
H5X O5W H5Y 109.5 . .
H6X O6W H6Y 109.5 . .
H7X O7W H7Y 109.5 . .
H8X O8W H8Y 109.5 . .
H9X O9W H9Y 109.5 . .
H11X O11W H11Y 109.5 . .
H12X O12W H12Y 109.5 . .
H13X O13W H13Y 109.5 . .
H14X O14W H14Y 109.5 . .
H15X O15W H15Y 109.5 . .
H16X O16W H16Y 109.5 . .
H17X O17W H17Y 109.5 . .
H18X O18W H18Y 109.5 . .
H19X O19W H19Y 94.9 . .
H20X O20W H20Y 109.5 . .
H10X O10W H10Y 109.5 . .
N14 Pd1 N1 95.78(16) . .
N14 Pd1 N8 178.22(17) . 2_656
N1 Pd1 N8 85.73(16) . 2_656
N14 Pd1 N13 80.91(16) . .
N1 Pd1 N13 176.47(16) . .
N8 Pd1 N13 97.59(17) 2_656 .
N9 Pd2 N16 96.24(16) . .
N9 Pd2 N15 176.63(17) . .
N16 Pd2 N15 82.18(16) . .
N9 Pd2 N3 84.56(17) . .
N16 Pd2 N3 178.23(18) . .
N15 Pd2 N3 96.94(17) . .
N9 Pd2 Pd3 64.28(12) . .
N16 Pd2 Pd3 113.81(13) . .
N15 Pd2 Pd3 113.60(12) . .
N3 Pd2 Pd3 65.11(13) . .
N4 Pd3 N10 83.51(16) . .
N4 Pd3 N17 178.80(16) . .
N10 Pd3 N17 97.66(17) . .
N4 Pd3 N18 97.96(16) . .
N10 Pd3 N18 178.53(17) . .
N17 Pd3 N18 80.87(17) . .
N4 Pd3 Pd2 63.14(11) . .
N10 Pd3 Pd2 63.57(12) . .
N17 Pd3 Pd2 117.17(11) . .
N18 Pd3 Pd2 117.10(12) . .
N11 Pd4 N19 175.52(17) . .
N11 Pd4 N20 96.97(16) . .
N19 Pd4 N20 81.92(17) . .
N11 Pd4 N5 83.59(16) . .
N19 Pd4 N5 97.48(16) . .
N20 Pd4 N5 179.21(18) . .
N11 Pd4 Pd5 62.73(12) . .
N19 Pd4 Pd5 113.92(13) . .
N20 Pd4 Pd5 117.73(12) . .
N5 Pd4 Pd5 62.03(12) . .
N6 Pd5 N21 177.47(17) . .
N6 Pd5 N22 96.29(16) . .
N21 Pd5 N22 82.07(16) . .
N6 Pd5 N12 85.82(16) . .
N21 Pd5 N12 95.66(16) . .
N22 Pd5 N12 175.28(16) . .
N6 Pd5 Pd4 62.31(13) . .
N21 Pd5 Pd4 120.20(12) . .
N22 Pd5 Pd4 123.10(11) . .
N12 Pd5 Pd4 61.62(12) . .

loop_
_geom_bond_atom_site_label_1
_geom_bond_atom_site_label_2
_geom_bond_distance
_geom_bond_site_symmetry_2
C1 C2 1.407(7) .
C1 C6 1.409(7) .
C1 C9 1.457(7) .
C2 C3 1.414(7) .
C2 H2 0.9500 .
C3 C4 1.411(7) .
C3 C14 1.465(7) .
C4 C5 1.384(7) .
C4 H4 0.9500 .
C5 C6 1.375(7) .
C5 C19 1.473(7) .
C6 H6 0.9500 .
C7 C8 1.496(7) .
C7 H7A 0.9800 .
C7 H7B 0.9800 .
C7 H7C 0.9800 .
C8 N1 1.362(5) .
C8 C9 1.424(7) .
C9 C10 1.436(7) .
C10 N2 1.383(5) .
C10 C11 1.455(7) .
C11 H11A 0.9800 .
C11 H11B 0.9800 .
C11 H11C 0.9800 .
C12 C13 1.493(7) .
C12 H12A 0.9800 .
C12 H12B 0.9800 .
C12 H12C 0.9800 .
C13 N3 1.329(5) .
C13 C14 1.409(7) .
C14 C15 1.391(7) .
C15 N4 1.359(5) .
C15 C16 1.466(7) .
C16 H16A 0.9800 .
C16 H16B 0.9800 .
C16 H16C 0.9800 .
C17 C18 1.492(7) .
C17 H17A 0.9800 .
C17 H17B 0.9800 .
C17 H17C 0.9800 .
C18 N5 1.355(5) .
C18 C19 1.401(7) .
C19 C20 1.446(7) .
C20 N6 1.328(5) .
C20 C21 1.481(7) .
C21 H21A 0.9800 .
C21 H21B 0.9800 .
C21 H21C 0.9800 .
C22 C23 1.365(7) .
C22 C27 1.399(7) .
C22 C30 1.494(7) .
C23 C24 1.377(7) .
C23 H23 0.9500 .
C24 C25 1.399(7) .
C24 C35 1.504(7) .
C25 C26 1.427(7) .
C25 H25 0.9500 .
C26 C27 1.395(7) .
C26 C40 1.468(7) .
C27 H27 0.9500 .
C28 C29 1.511(7) .
C28 H28A 0.9800 .
C28 H28B 0.9800 .
C28 H28C 0.9800 .
C29 N7 1.356(5) .
C29 C30 1.387(7) .
C30 C31 1.414(7) .
C31 N8 1.378(6) .
C31 C32 1.496(8) .
C32 H32A 0.9800 .
C32 H32B 0.9800 .
C32 H32C 0.9800 .
C33 C34 1.482(7) .
C33 H33A 0.9800 .
C33 H33B 0.9800 .
C33 H33C 0.9800 .
C34 N9 1.348(5) .
C34 C35 1.438(6) .
C35 C36 1.357(7) .
C36 N10 1.339(5) .
C36 C37 1.489(7) .
C37 H37A 0.9800 .
C37 H37B 0.9800 .
C37 H37C 0.9800 .
C38 C39 1.422(7) .
C38 H38A 0.9800 .
C38 H38B 0.9800 .
C38 H38C 0.9800 .
C39 N11 1.369(5) .
C39 C40 1.442(7) .
C40 C41 1.361(7) .
C41 N12 1.316(5) .
C41 C42 1.551(7) .
C42 H42A 0.9800 .
C42 H42B 0.9800 .
C42 H42C 0.9800 .
C43 N13 1.327(5) .
C43 C44 1.395(7) .
C43 H43 0.9500 .
C44 C45 1.391(7) .
C44 H44 0.9500 .
C45 C46 1.374(7) .
C45 H45 0.9500 .
C46 C47 1.391(7) .
C46 H46 0.9500 .
C47 N13 1.347(5) .
C47 C48 1.500(7) .
C48 N14 1.352(5) .
C48 C49 1.369(7) .
C49 C50 1.389(7) .
C49 H49 0.9500 .
C50 C51 1.387(6) .
C50 H50 0.9500 .
C51 C52 1.398(6) .
C51 H51 0.9500 .
C52 N14 1.357(5) .
C52 H52 0.9500 .
C53 N15 1.314(5) .
C53 C54 1.404(7) .
C53 H53 0.9500 .
C54 C55 1.377(7) .
C54 H54 0.9500 .
C55 C56 1.366(6) .
C55 H55 0.9500 .
C56 C57 1.384(7) .
C56 H56 0.9500 .
C57 N15 1.358(5) .
C57 C58 1.506(7) .
C58 C59 1.369(7) .
C58 N16 1.373(5) .
C59 C60 1.431(7) .
C59 H59 0.9500 .
C60 C61 1.385(7) .
C60 H60 0.9500 .
C61 C62 1.393(7) .
C61 H61 0.9500 .
C62 N16 1.301(5) .
C62 H62 0.9500 .
C63 C64 1.331(7) .
C63 N17 1.370(5) .
C63 H63 0.9500 .
C64 C65 1.427(7) .
C64 H64 0.9500 .
C65 C66 1.414(7) .
C65 H65 0.9500 .
C66 C67 1.340(7) .
C66 H66 0.9500 .
C67 N17 1.365(5) .
C67 C68 1.477(7) .
C68 N18 1.353(5) .
C68 C69 1.407(7) .
C69 C70 1.367(7) .
C69 H69 0.9500 .
C70 C71 1.385(7) .
C70 H70 0.9500 .
C71 C72 1.379(7) .
C71 H71 0.9500 .
C72 N18 1.358(5) .
C72 H72 0.9500 .
C73 N19 1.365(5) .
C73 C74 1.375(6) .
C73 H73 0.9500 .
C74 C75 1.426(7) .
C74 H74 0.9500 .
C75 C76 1.413(7) .
C75 H75 0.9500 .
C76 C77 1.411(7) .
C76 H76 0.9500 .
C77 N19 1.355(5) .
C77 C78 1.451(7) .
C78 N20 1.385(5) .
C78 C79 1.415(7) .
C79 C80 1.407(7) .
C79 H79 0.9500 .
C80 C81 1.338(5) .
C80 H80 0.9500 .
C81 C82 1.358(7) .
C81 H81 0.9500 .
C82 N20 1.308(6) .
C82 H82 0.9500 .
C83 N21 1.357(6) .
C83 C84 1.397(6) .
C83 H83 0.9500 .
C84 C85 1.417(7) .
C84 H84 0.9500 .
C85 C86 1.387(7) .
C85 H85 0.9500 .
C86 C87 1.426(7) .
C86 H86 0.9500 .
C87 N21 1.346(6) .
C87 C88 1.482(6) .
C88 N22 1.392(6) .
C88 C89 1.404(7) .
C89 C90 1.301(7) .
C89 H89 0.9500 .
C90 C91 1.425(7) .
C90 H90 0.9500 .
C91 C92 1.375(7) .
C91 H91 0.9500 .
C92 N22 1.328(6) .
C92 H92 0.9500 .
N1 N2 1.378(6) .
N1 Pd1 2.008(4) .
N3 N4 1.365(5) .
N3 Pd2 2.035(4) .
N4 Pd3 2.010(4) .
N5 N6 1.351(6) .
N5 Pd4 2.032(4) .
N6 Pd5 2.007(4) .
N7 N8 1.361(6) .
N8 Pd1 2.025(4) 2_656
N9 N10 1.355(6) .
N9 Pd2 2.020(4) .
N10 Pd3 2.014(4) .
N11 N12 1.357(5) .
N11 Pd4 2.000(4) .
N12 Pd5 2.030(4) .
N13 Pd1 2.033(4) .
N14 Pd1 2.005(4) .
N15 Pd2 2.029(4) .
N16 Pd2 2.028(4) .
N17 Pd3 2.019(4) .
N18 Pd3 2.026(4) .
N19 Pd4 2.028(4) .
N20 Pd4 2.030(4) .
N21 Pd5 2.017(4) .
N22 Pd5 2.019(4) .
N23 O3 1.238(5) .
N23 O2 1.246(5) .
N23 O1 1.261(5) .
N24 O5 1.239(5) .
N24 O6 1.240(5) .
N24 O4 1.251(5) .
N25 O8 1.247(5) .
N25 O7 1.250(5) .
N25 O9 1.257(5) .
N26 O11 1.237(5) .
N26 O10 1.241(5) .
N26 O12 1.250(5) .
O1W H1X 0.8501 .
O1W H1Y 0.8500 .
O2W H2X 0.8500 .
O2W H2Y 0.8501 .
O3W H3X 0.8499 .
O3W H3Y 0.8500 .
O4W H4X 0.8500 .
O4W H4Y 0.8500 .
O5W H5X 0.8500 .
O5W H5Y 0.8500 .
O6W H6X 0.8500 .
O6W H6Y 0.8500 .
O7W H7X 0.8500 .
O7W H7Y 0.8501 .
O8W H8X 0.8500 .
O8W H8Y 0.8500 .
O9W H9X 0.8500 .
O9W H9Y 0.8501 .
O11W H11X 0.8500 .
O11W H11Y 0.8500 .
O12W H12X 0.8499 .
O12W H12Y 0.8500 .
O13W H13X 0.8500 .
O13W H13Y 0.8500 .
O14W H14X 0.8500 .
O14W H14Y 0.8501 .
O15W H15X 0.8499 .
O15W H15Y 0.8500 .
O16W H16X 0.8501 .
O16W H16Y 0.8500 .
O17W H17X 0.8500 .
O17W H17Y 0.8501 .
O18W H18X 0.8500 .
O18W H18Y 0.8501 .
O19W H19X 0.8501 .
O19W H19Y 0.8500 .
O20W H20X 0.8499 .
O20W H20Y 0.8500 .
O10W H10X 0.8500 .
O10W H10Y 0.8501 .
Pd1 N8 2.025(4) 2_656
Pd2 Pd3 3.1276(12) .
Pd4 Pd5 3.2361(12) .

loop_
_geom_torsion_atom_site_label_1
_geom_torsion_atom_site_label_2
_geom_torsion_atom_site_label_3
_geom_torsion_atom_site_label_4
_geom_torsion
_geom_torsion_site_symmetry_4
C6 C1 C2 C3 -2.6(8) .
C9 C1 C2 C3 172.1(5) .
C1 C2 C3 C4 3.4(8) .
C1 C2 C3 C14 -176.1(5) .
C2 C3 C4 C5 -1.9(7) .
C14 C3 C4 C5 177.6(5) .
C3 C4 C5 C6 -0.4(7) .
C3 C4 C5 C19 178.6(5) .
C4 C5 C6 C1 1.3(8) .
C19 C5 C6 C1 -177.7(5) .
C2 C1 C6 C5 0.1(8) .
C9 C1 C6 C5 -174.2(5) .
N1 C8 C9 C10 1.4(5) .
C7 C8 C9 C10 172.5(5) .
N1 C8 C9 C1 179.0(4) .
C7 C8 C9 C1 -10.0(9) .
C2 C1 C9 C8 -44.9(7) .
C6 C1 C9 C8 129.4(6) .
C2 C1 C9 C10 132.1(6) .
C6 C1 C9 C10 -53.6(8) .
C8 C9 C10 N2 0.4(5) .
C1 C9 C10 N2 -177.1(4) .
C8 C9 C10 C11 178.6(5) .
C1 C9 C10 C11 1.2(9) .
N3 C13 C14 C15 -2.8(6) .
C12 C13 C14 C15 177.7(5) .
N3 C13 C14 C3 178.4(5) .
C12 C13 C14 C3 -1.2(9) .
C4 C3 C14 C15 -55.5(8) .
C2 C3 C14 C15 124.0(6) .
C4 C3 C14 C13 123.1(6) .
C2 C3 C14 C13 -57.4(8) .
C13 C14 C15 N4 3.9(6) .
C3 C14 C15 N4 -177.2(5) .
C13 C14 C15 C16 179.0(5) .
C3 C14 C15 C16 -2.1(10) .
N5 C18 C19 C20 -0.9(5) .
C17 C18 C19 C20 -176.0(5) .
N5 C18 C19 C5 -178.1(5) .
C17 C18 C19 C5 6.9(9) .
C6 C5 C19 C18 -122.8(6) .
C4 C5 C19 C18 58.2(7) .
C6 C5 C19 C20 60.7(7) .
C4 C5 C19 C20 -118.3(6) .
C18 C19 C20 N6 -1.2(5) .
C5 C19 C20 N6 175.9(5) .
C18 C19 C20 C21 -175.4(5) .
C5 C19 C20 C21 1.7(8) .
C27 C22 C23 C24 1.5(8) .
C30 C22 C23 C24 177.9(5) .
C22 C23 C24 C25 1.0(8) .
C22 C23 C24 C35 -179.0(5) .
C23 C24 C25 C26 -1.6(8) .
C35 C24 C25 C26 178.3(5) .
C24 C25 C26 C27 -0.1(8) .
C24 C25 C26 C40 -175.1(5) .
C25 C26 C27 C22 2.5(8) .
C40 C26 C27 C22 177.4(5) .
C23 C22 C27 C26 -3.3(8) .
C30 C22 C27 C26 -179.7(5) .
N7 C29 C30 C31 -0.4(6) .
C28 C29 C30 C31 179.2(5) .
N7 C29 C30 C22 177.1(4) .
C28 C29 C30 C22 -3.3(9) .
C23 C22 C30 C29 -129.0(6) .
C27 C22 C30 C29 47.4(8) .
C23 C22 C30 C31 48.0(8) .
C27 C22 C30 C31 -135.5(6) .
C29 C30 C31 N8 0.8(6) .
C22 C30 C31 N8 -176.8(4) .
C29 C30 C31 C32 -176.2(5) .
C22 C30 C31 C32 6.3(9) .
N9 C34 C35 C36 2.5(6) .
C33 C34 C35 C36 -178.5(6) .
N9 C34 C35 C24 178.1(4) .
C33 C34 C35 C24 -2.9(9) .
C23 C24 C35 C36 -134.3(6) .
C25 C24 C35 C36 45.7(8) .
C23 C24 C35 C34 51.2(8) .
C25 C24 C35 C34 -128.7(5) .
C34 C35 C36 N10 -1.6(6) .
C24 C35 C36 N10 -176.8(5) .
C34 C35 C36 C37 178.5(6) .
C24 C35 C36 C37 3.3(10) .
N11 C39 C40 C41 0.4(5) .
C38 C39 C40 C41 -178.4(6) .
N11 C39 C40 C26 -179.7(4) .
C38 C39 C40 C26 1.5(9) .
C27 C26 C40 C41 -44.6(8) .
C25 C26 C40 C41 130.3(6) .
C27 C26 C40 C39 135.6(6) .
C25 C26 C40 C39 -49.6(7) .
C39 C40 C41 N12 -0.1(5) .
C26 C40 C41 N12 180.0(4) .
C39 C40 C41 C42 178.6(5) .
C26 C40 C41 C42 -1.3(9) .
N13 C43 C44 C45 1.1(8) .
C43 C44 C45 C46 2.5(8) .
C44 C45 C46 C47 -3.7(8) .
C45 C46 C47 N13 1.4(8) .
C45 C46 C47 C48 -178.4(5) .
N13 C47 C48 N14 -0.1(6) .
C46 C47 C48 N14 179.7(5) .
N13 C47 C48 C49 -173.5(5) .
C46 C47 C48 C49 6.3(9) .
N14 C48 C49 C50 5.0(8) .
C47 C48 C49 C50 177.9(5) .
C48 C49 C50 C51 -4.3(8) .
C49 C50 C51 C52 2.5(8) .
C50 C51 C52 N14 -1.2(8) .
N15 C53 C54 C55 -0.9(8) .
C53 C54 C55 C56 -1.7(8) .
C54 C55 C56 C57 2.1(8) .
C55 C56 C57 N15 0.0(8) .
C55 C56 C57 C58 -177.5(5) .
N15 C57 C58 C59 -178.5(4) .
C56 C57 C58 C59 -0.8(8) .
N15 C57 C58 N16 -1.3(6) .
C56 C57 C58 N16 176.4(4) .
N16 C58 C59 C60 4.8(8) .
C57 C58 C59 C60 -178.1(5) .
C58 C59 C60 C61 -2.8(8) .
C59 C60 C61 C62 -2.4(8) .
C60 C61 C62 N16 6.1(8) .
N17 C63 C64 C65 -3.0(7) .
C63 C64 C65 C66 0.2(7) .
C64 C65 C66 C67 0.6(7) .
C65 C66 C67 N17 1.5(7) .
C65 C66 C67 C68 -178.5(5) .
C66 C67 C68 N18 -179.8(4) .
N17 C67 C68 N18 0.3(6) .
C66 C67 C68 C69 4.6(8) .
N17 C67 C68 C69 -175.3(4) .
N18 C68 C69 C70 4.0(7) .
C67 C68 C69 C70 179.5(5) .
C68 C69 C70 C71 -6.1(7) .
C69 C70 C71 C72 7.3(7) .
C70 C71 C72 N18 -6.6(7) .
N19 C73 C74 C75 3.4(7) .
C73 C74 C75 C76 -4.5(7) .
C74 C75 C76 C77 1.6(7) .
C75 C76 C77 N19 2.4(7) .
C75 C76 C77 C78 -179.9(5) .
N19 C77 C78 N20 -2.5(7) .
C76 C77 C78 N20 179.7(4) .
N19 C77 C78 C79 175.8(5) .
C76 C77 C78 C79 -2.1(9) .
N20 C78 C79 C80 -1.4(7) .
C77 C78 C79 C80 -179.6(5) .
C78 C79 C80 C81 -1.1(7) .
C79 C80 C81 C82 3.3(6) .
C80 C81 C82 N20 -2.9(9) .
N21 C83 C84 C85 3.9(7) .
C83 C84 C85 C86 -3.8(7) .
C84 C85 C86 C87 1.7(7) .
C85 C86 C87 N21 0.4(7) .
C85 C86 C87 C88 -179.5(5) .
N21 C87 C88 N22 -1.1(6) .
C86 C87 C88 N22 178.8(4) .
N21 C87 C88 C89 179.0(5) .
C86 C87 C88 C89 -1.1(8) .
N22 C88 C89 C90 -5.8(7) .
C87 C88 C89 C90 174.1(5) .
C88 C89 C90 C91 5.8(8) .
C89 C90 C91 C92 -4.0(7) .
C90 C91 C92 N22 2.2(7) .
C9 C8 N1 N2 -2.7(4) .
C7 C8 N1 N2 -174.5(4) .
C9 C8 N1 Pd1 -156.6(3) .
C7 C8 N1 Pd1 31.5(6) .
C8 N1 N2 C10 3.0(4) .
Pd1 N1 N2 C10 159.2(2) .
C9 C10 N2 N1 -2.0(4) .
C11 C10 N2 N1 179.5(4) .
C14 C13 N3 N4 0.6(4) .
C12 C13 N3 N4 -179.8(3) .
C14 C13 N3 Pd2 156.6(3) .
C12 C13 N3 Pd2 -23.8(5) .
C14 C15 N4 N3 -3.6(5) .
C16 C15 N4 N3 -179.2(4) .
C14 C15 N4 Pd3 -157.2(3) .
C16 C15 N4 Pd3 27.1(6) .
C13 N3 N4 C15 1.8(4) .
Pd2 N3 N4 C15 -159.2(2) .
C13 N3 N4 Pd3 158.5(2) .
Pd2 N3 N4 Pd3 -2.6(4) .
C19 C18 N5 N6 2.8(4) .
C17 C18 N5 N6 178.3(4) .
C19 C18 N5 Pd4 156.6(3) .
C17 C18 N5 Pd4 -27.9(6) .
C19 C20 N6 N5 2.9(4) .
C21 C20 N6 N5 177.2(4) .
C19 C20 N6 Pd5 -152.2(3) .
C21 C20 N6 Pd5 22.1(6) .
C18 N5 N6 C20 -3.6(4) .
Pd4 N5 N6 C20 -160.3(2) .
C18 N5 N6 Pd5 154.4(2) .
Pd4 N5 N6 Pd5 -2.3(5) .
C30 C29 N7 N8 -0.1(4) .
C28 C29 N7 N8 -179.8(3) .
C29 N7 N8 C31 0.6(4) .
C29 N7 N8 Pd1 -155.7(2) 2_656
C30 C31 N8 N7 -0.8(4) .
C32 C31 N8 N7 176.4(4) .
C30 C31 N8 Pd1 153.1(3) 2_656
C32 C31 N8 Pd1 -29.6(6) 2_656
C35 C34 N9 N10 -2.5(4) .
C33 C34 N9 N10 178.4(4) .
C35 C34 N9 Pd2 -154.8(3) .
C33 C34 N9 Pd2 26.2(6) .
C35 C36 N10 N9 0.1(5) .
C37 C36 N10 N9 180.0(4) .
C35 C36 N10 Pd3 157.3(3) .
C37 C36 N10 Pd3 -22.8(6) .
C34 N9 N10 C36 1.6(4) .
Pd2 N9 N10 C36 158.4(2) .
C34 N9 N10 Pd3 -159.0(2) .
Pd2 N9 N10 Pd3 -2.2(4) .
C38 C39 N11 N12 178.4(4) .
C40 C39 N11 N12 -0.6(4) .
C38 C39 N11 Pd4 18.7(7) .
C40 C39 N11 Pd4 -160.2(2) .
C40 C41 N12 N11 -0.2(4) .
C42 C41 N12 N11 -179.0(4) .
C40 C41 N12 Pd5 153.9(3) .
C42 C41 N12 Pd5 -24.9(6) .
C39 N11 N12 C41 0.5(4) .
Pd4 N11 N12 C41 163.0(2) .
C39 N11 N12 Pd5 -156.7(2) .
Pd4 N11 N12 Pd5 5.9(4) .
C44 C43 N13 C47 -3.5(6) .
C44 C43 N13 Pd1 177.6(3) .
C46 C47 N13 C43 2.2(7) .
C48 C47 N13 C43 -177.9(4) .
C46 C47 N13 Pd1 -178.7(4) .
C48 C47 N13 Pd1 1.1(5) .
C49 C48 N14 C52 -3.5(6) .
C47 C48 N14 C52 -177.2(4) .
C49 C48 N14 Pd1 172.7(4) .
C47 C48 N14 Pd1 -1.0(5) .
C51 C52 N14 C48 1.7(6) .
C51 C52 N14 Pd1 -174.3(3) .
C54 C53 N15 C57 3.0(7) .
C54 C53 N15 Pd2 177.0(4) .
C56 C57 N15 C53 -2.6(7) .
C58 C57 N15 C53 175.1(4) .
C56 C57 N15 Pd2 -177.3(4) .
C58 C57 N15 Pd2 0.4(5) .
C61 C62 N16 C58 -4.3(7) .
C61 C62 N16 Pd2 175.5(4) .
C59 C58 N16 C62 -1.4(6) .
C57 C58 N16 C62 -178.7(4) .
C59 C58 N16 Pd2 178.8(4) .
C57 C58 N16 Pd2 1.5(5) .
C66 C67 N17 C63 -4.2(6) .
C68 C67 N17 C63 175.7(4) .
C66 C67 N17 Pd3 178.9(4) .
C68 C67 N17 Pd3 -1.1(4) .
C64 C63 N17 C67 5.0(6) .
C64 C63 N17 Pd3 -178.5(3) .
C69 C68 N18 C72 -3.1(6) .
C67 C68 N18 C72 -179.0(4) .
C69 C68 N18 Pd3 176.7(3) .
C67 C68 N18 Pd3 0.7(5) .
C71 C72 N18 C68 4.5(6) .
C71 C72 N18 Pd3 -175.2(3) .
C76 C77 N19 C73 -3.6(6) .
C78 C77 N19 C73 178.4(4) .
C76 C77 N19 Pd4 -175.6(4) .
C78 C77 N19 Pd4 6.4(5) .
C74 C73 N19 C77 0.7(6) .
C74 C73 N19 Pd4 171.8(3) .
C81 C82 N20 C78 0.2(8) .
C81 C82 N20 Pd4 -176.3(4) .
C79 C78 N20 C82 1.9(6) .
C77 C78 N20 C82 -179.7(4) .
C79 C78 N20 Pd4 178.9(4) .
C77 C78 N20 Pd4 -2.7(5) .
C86 C87 N21 C83 -0.4(7) .
C88 C87 N21 C83 179.5(4) .
C86 C87 N21 Pd5 174.5(4) .
C88 C87 N21 Pd5 -5.6(5) .
C84 C83 N21 C87 -1.8(7) .
C84 C83 N21 Pd5 -176.1(3) .
C91 C92 N22 C88 -2.6(7) .
C91 C92 N22 Pd5 174.1(4) .
C89 C88 N22 C92 4.3(7) .
C87 C88 N22 C92 -175.7(4) .
C89 C88 N22 Pd5 -172.9(4) .
C87 C88 N22 Pd5 7.1(5) .
C48 N14 Pd1 N1 180.0(3) .
C52 N14 Pd1 N1 -4.0(3) .
C48 N14 Pd1 N13 1.2(3) .
C52 N14 Pd1 N13 177.3(3) .
C8 N1 Pd1 N14 -121.3(3) .
N2 N1 Pd1 N14 87.6(3) .
C8 N1 Pd1 N8 59.6(3) 2_656
N2 N1 Pd1 N8 -91.4(3) 2_656
C43 N13 Pd1 N14 177.7(3) .
C47 N13 Pd1 N14 -1.2(3) .
C43 N13 Pd1 N8 -3.3(4) 2_656
C47 N13 Pd1 N8 177.8(3) 2_656
C34 N9 Pd2 N16 -94.1(4) .
N10 N9 Pd2 N16 114.8(3) .
C34 N9 Pd2 N3 87.5(4) .
N10 N9 Pd2 N3 -63.6(3) .
C34 N9 Pd2 Pd3 152.5(4) .
N10 N9 Pd2 Pd3 1.4(3) .
C62 N16 Pd2 N9 2.2(4) .
C58 N16 Pd2 N9 -178.0(3) .
C62 N16 Pd2 N15 179.2(4) .
C58 N16 Pd2 N15 -1.0(3) .
C62 N16 Pd2 Pd3 66.8(4) .
C58 N16 Pd2 Pd3 -113.4(2) .
C53 N15 Pd2 N16 -174.0(3) .
C57 N15 Pd2 N16 0.3(3) .
C53 N15 Pd2 N3 4.4(3) .
C57 N15 Pd2 N3 178.7(3) .
C53 N15 Pd2 Pd3 -61.4(3) .
C57 N15 Pd2 Pd3 112.9(3) .
C13 N3 Pd2 N9 -89.9(4) .
N4 N3 Pd2 N9 65.7(3) .
C13 N3 Pd2 N15 93.1(4) .
N4 N3 Pd2 N15 -111.3(3) .
C13 N3 Pd2 Pd3 -154.1(4) .
N4 N3 Pd2 Pd3 1.6(3) .
C15 N4 Pd3 N10 89.1(3) .
N3 N4 Pd3 N10 -61.9(3) .
C15 N4 Pd3 N18 -90.9(3) .
N3 N4 Pd3 N18 118.1(3) .
C15 N4 Pd3 Pd2 152.7(3) .
N3 N4 Pd3 Pd2 1.7(3) .
C36 N10 Pd3 N4 -91.1(4) .
N9 N10 Pd3 N4 64.6(3) .
C36 N10 Pd3 N17 89.1(3) .
N9 N10 Pd3 N17 -115.2(3) .
C36 N10 Pd3 Pd2 -154.3(4) .
N9 N10 Pd3 Pd2 1.4(3) .
C67 N17 Pd3 N10 -178.8(2) .
C63 N17 Pd3 N10 4.6(3) .
C67 N17 Pd3 N18 1.2(2) .
C63 N17 Pd3 N18 -175.4(3) .
C67 N17 Pd3 Pd2 117.0(2) .
C63 N17 Pd3 Pd2 -59.6(3) .
C68 N18 Pd3 N4 179.2(2) .
C72 N18 Pd3 N4 -1.0(3) .
C68 N18 Pd3 N17 -1.0(2) .
C72 N18 Pd3 N17 178.7(3) .
C68 N18 Pd3 Pd2 -116.9(2) .
C72 N18 Pd3 Pd2 62.8(3) .
N9 Pd2 Pd3 N4 -97.28(18) .
N16 Pd2 Pd3 N4 177.34(16) .
N15 Pd2 Pd3 N4 85.60(18) .
N3 Pd2 Pd3 N4 -1.11(18) .
N9 Pd2 Pd3 N10 -0.95(19) .
N16 Pd2 Pd3 N10 -86.32(18) .
N15 Pd2 Pd3 N10 -178.07(19) .
N3 Pd2 Pd3 N10 95.22(19) .
N9 Pd2 Pd3 N17 84.0(2) .
N16 Pd2 Pd3 N17 -1.36(18) .
N15 Pd2 Pd3 N17 -93.10(19) .
N3 Pd2 Pd3 N17 -179.81(19) .
N9 Pd2 Pd3 N18 177.59(19) .
N16 Pd2 Pd3 N18 92.21(18) .
N15 Pd2 Pd3 N18 0.47(19) .
N3 Pd2 Pd3 N18 -86.24(19) .
N12 N11 Pd4 N20 114.0(3) .
C39 N11 Pd4 N20 -87.7(3) .
N12 N11 Pd4 N5 -65.4(3) .
C39 N11 Pd4 N5 92.8(3) .
N12 N11 Pd4 Pd5 -3.6(3) .
C39 N11 Pd4 Pd5 154.6(4) .
C77 N19 Pd4 N20 -6.2(3) .
C73 N19 Pd4 N20 -177.9(4) .
C77 N19 Pd4 N5 173.3(3) .
C73 N19 Pd4 N5 1.6(3) .
C77 N19 Pd4 Pd5 110.6(3) .
C73 N19 Pd4 Pd5 -61.1(3) .
C82 N20 Pd4 N11 5.9(5) .
C78 N20 Pd4 N11 -170.9(3) .
C82 N20 Pd4 N19 -178.5(5) .
C78 N20 Pd4 N19 4.7(3) .
C82 N20 Pd4 Pd5 68.6(5) .
C78 N20 Pd4 Pd5 -108.1(2) .
N6 N5 Pd4 N11 63.9(3) .
C18 N5 Pd4 N11 -88.5(3) .
N6 N5 Pd4 N19 -111.8(3) .
C18 N5 Pd4 N19 95.9(3) .
N6 N5 Pd4 Pd5 1.4(3) .
C18 N5 Pd4 Pd5 -150.9(3) .
C20 N6 Pd5 N22 -81.3(3) .
N5 N6 Pd5 N22 125.7(3) .
C20 N6 Pd5 N12 94.5(3) .
N5 N6 Pd5 N12 -58.6(3) .
C20 N6 Pd5 Pd4 154.5(4) .
N5 N6 Pd5 Pd4 1.4(3) .
C87 N21 Pd5 N22 7.4(3) .
C83 N21 Pd5 N22 -178.0(4) .
C87 N21 Pd5 N12 -168.4(3) .
C83 N21 Pd5 N12 6.2(4) .
C87 N21 Pd5 Pd4 131.3(3) .
C83 N21 Pd5 Pd4 -54.1(4) .
C92 N22 Pd5 N6 -6.7(4) .
C88 N22 Pd5 N6 170.1(3) .
C92 N22 Pd5 N21 175.2(4) .
C88 N22 Pd5 N21 -7.9(3) .
C92 N22 Pd5 Pd4 54.2(4) .
C88 N22 Pd5 Pd4 -128.9(3) .
C41 N12 Pd5 N6 -95.1(3) .
N11 N12 Pd5 N6 57.0(3) .
C41 N12 Pd5 N21 82.8(3) .
N11 N12 Pd5 N21 -125.0(3) .
C41 N12 Pd5 Pd4 -155.8(3) .
N11 N12 Pd5 Pd4 -3.6(3) .
N11 Pd4 Pd5 N6 -98.50(19) .
N19 Pd4 Pd5 N6 84.80(19) .
N20 Pd4 Pd5 N6 178.21(19) .
N5 Pd4 Pd5 N6 -0.94(19) .
N11 Pd4 Pd5 N21 81.81(19) .
N19 Pd4 Pd5 N21 -94.89(19) .
N20 Pd4 Pd5 N21 -1.5(2) .
N5 Pd4 Pd5 N21 179.37(19) .
N11 Pd4 Pd5 N22 -177.30(18) .
N19 Pd4 Pd5 N22 6.00(18) .
N20 Pd4 Pd5 N22 99.41(19) .
N5 Pd4 Pd5 N22 -79.74(18) .
N11 Pd4 Pd5 N12 2.46(18) .
N19 Pd4 Pd5 N12 -174.25(17) .
N20 Pd4 Pd5 N12 -80.84(18) .
N5 Pd4 Pd5 N12 100.01(18) .
